data_1573138
loop_
_publ_author_name
'Wu, Weikang'
'Rajeshkumar, Thayalan'
'Zhu, Shan'
'Chai, Fuxiang'
'Hong, Dongjing'
'Huang, Zeming'
'Yuan, Qingbing'
'Maron, Laurent'
'Wang, Shaowu'

_publ_section_title
;
 Rare-earth metal complexes bearing electrophilic and nucleophilic carbon
 centres and their unique reactivity patterns towards pyridine
 derivatives.
;
_journal_issue 48
_journal_name_full 'Chemical science'
_journal_page_first 20315
_journal_page_last 20327
_journal_paper_doi 10.1039/d4sc04197f
_journal_volume 15
_journal_year 2024
_chemical_formula_moiety 'C60 H87 Dy N6 O Si, 0.5(C6 H14)'
_chemical_formula_sum 'C63 H94 Dy N6 O Si'
_chemical_formula_weight 1142.03
_space_group_crystal_system triclinic
_space_group_IT_number 2
_space_group_name_Hall '-P 1'
_space_group_name_H-M_alt 'P -1'
_atom_sites_solution_hydrogens geom
_atom_sites_solution_primary iterative
_audit_creation_date 2024-04-16
_audit_creation_method
;
Olex2 1.5
(compiled 2023.08.24 svn.re1ec1418 for OlexSys, GUI svn.r6817)
;
_audit_update_record
;
2024-05-29 deposited with the CCDC.	2024-11-12 downloaded from the CCDC.
;
_cell_angle_alpha 102.801(2)
_cell_angle_beta 94.606(2)
_cell_angle_gamma 94.785(2)
_cell_formula_units_Z 2
_cell_length_a 10.6118(4)
_cell_length_b 12.7636(5)
_cell_length_c 23.3508(10)
_cell_measurement_reflns_used 9643
_cell_measurement_temperature 300
_cell_measurement_theta_max 27.43
_cell_measurement_theta_min 2.99
_cell_volume 3057.5(2)
_computing_molecular_graphics 'Olex2 1.5 (Dolomanov et al., 2009)'
_computing_publication_material 'Olex2 1.5 (Dolomanov et al., 2009)'
_computing_structure_refinement 'SHELXL 2018/3 (Sheldrick, 2015)'
_computing_structure_solution 'olex2.solve 1.5 (Bourhis et al., 2015)'
_diffrn_ambient_temperature 300
_diffrn_measured_fraction_theta_full 0.992
_diffrn_measured_fraction_theta_max 0.978
_diffrn_measurement_device_type 'Bruker APEX-II CCD'
_diffrn_measurement_method '\f and \w scans'
_diffrn_radiation_type MoK\a
_diffrn_radiation_wavelength 0.71073
_diffrn_reflns_av_R_equivalents 0.0780
_diffrn_reflns_av_unetI/netI 0.0418
_diffrn_reflns_Laue_measured_fraction_full 0.992
_diffrn_reflns_Laue_measured_fraction_max 0.978
_diffrn_reflns_limit_h_max 13
_diffrn_reflns_limit_h_min -13
_diffrn_reflns_limit_k_max 16
_diffrn_reflns_limit_k_min -16
_diffrn_reflns_limit_l_max 30
_diffrn_reflns_limit_l_min -30
_diffrn_reflns_number 127330
_diffrn_reflns_point_group_measured_fraction_full 0.992
_diffrn_reflns_point_group_measured_fraction_max 0.978
_diffrn_reflns_theta_full 25.242
_diffrn_reflns_theta_max 27.559
_diffrn_reflns_theta_min 2.879
_exptl_absorpt_coefficient_mu 1.285
_exptl_absorpt_correction_T_max 0.793
_exptl_absorpt_correction_T_min 0.766
_exptl_absorpt_correction_type empirical
_exptl_crystal_colour 'clear light yellow'
_exptl_crystal_colour_lustre clear
_exptl_crystal_colour_modifier light
_exptl_crystal_colour_primary yellow
_exptl_crystal_density_diffrn 1.240
_exptl_crystal_description block
_exptl_crystal_F_000 1204
_exptl_crystal_size_max 0.22
_exptl_crystal_size_mid 0.21
_exptl_crystal_size_min 0.19
_refine_diff_density_max 1.701
_refine_diff_density_min -1.049
_refine_diff_density_rms 0.080
_refine_ls_extinction_method none
_refine_ls_goodness_of_fit_ref 1.097
_refine_ls_hydrogen_treatment constr
_refine_ls_matrix_type full
_refine_ls_number_parameters 1032
_refine_ls_number_reflns 13832
_refine_ls_number_restraints 1566
_refine_ls_restrained_S_all 1.119
_refine_ls_R_factor_all 0.0729
_refine_ls_R_factor_gt 0.0540
_refine_ls_shift/su_max 0.002
_refine_ls_shift/su_mean 0.000
_refine_ls_structure_factor_coef Fsqd
_refine_ls_weighting_details 'w=1/[\s^2^(Fo^2^)+(0.0375P)^2^+5.2380P] where P=(Fo^2^+2Fc^2^)/3'
_refine_ls_weighting_scheme calc
_refine_ls_wR_factor_gt 0.1028
_refine_ls_wR_factor_ref 0.1102
_reflns_Friedel_coverage 0.000
_reflns_number_gt 11412
_reflns_number_total 13832
_reflns_threshold_expression 'I > 2\s(I)'
_cod_data_source_file d4sc04197f3.cif
_cod_data_source_block 3d
_cod_depositor_comments 'Adding full bibliography for 1573095--1573138.cif.'
_cod_database_code 1573138
_shelx_shelxl_version_number 2018/3
_shelx_space_group_comment
;
The symmetry employed for this shelxl refinement is uniquely defined
by the following loop, which should always be used as a source of
symmetry information in preference to the above space-group names.
They are only intended as comments.
;
_shelx_estimated_absorpt_t_max 0.792
_shelx_estimated_absorpt_t_min 0.765
_olex2_refinement_description
;
1. Fixed Uiso
 At 1.2 times of:
  All C(H) groups, All C(H,H) groups, All C(H,H,H,H) groups
 At 1.5 times of:
  All C(H,H,H) groups
2. Restrained distances
 C66-C65 = C65-C64 = C64-C63 = C63-C62 = C62-C61
 1.52 with sigma of 0.02
 C66-C64 = C63-C61
 2.53 with sigma of 0.04
 C65-C63 = C64-C62
 2.54 with sigma of 0.04
 C36-C35 \\sim C36A-C35
 with sigma of 0.02
 C38-C37 \\sim C38A-C37A \\sim C39A-C38A \\sim C12-C11 \\sim C39-C38 \\sim
C40-C39 \\sim C41-C40 ~
 C41A-C40A \\sim C40A-C39A
 with sigma of 0.02
 N5-C36A \\sim N5-C36 \\sim N5-C37 \\sim N5-C37A \\sim N5-C41A \\sim N5-C41
 with sigma of 0.02
 Si1-C57 \\sim Si1A-C57 \\sim Si1A-C60A \\sim Si1A-C58A \\sim Si1-C60 \\sim
Si1-C58 \\sim Si1A-C59A ~
 Si1-C59
 with sigma of 0.02
 C57-C58A \\sim C57-C59A \\sim C57-C60A
 with sigma of 0.02
 O1-C53A \\sim O1-C56A \\sim O1-C56 \\sim O1-C53
 with sigma of 0.02
 C56-C55 \\sim C56A-C55A \\sim C54A-C53A \\sim C54-C53 \\sim C55-C54 \\sim
C55A-C54A
 with sigma of 0.02
 N2-C15 \\sim N2-C15A \\sim N2-C11A \\sim N2-C11
 with sigma of 0.02
 C15-C14 \\sim C15A-C14A \\sim C14-C13 \\sim C14A-C13A \\sim C13A-C12A \\sim
C13-C12 \\sim C12A-C11A ~
 C12-C11
 with sigma of 0.02
 N6-C43 \\sim N6-C43A
 with sigma of 0.02
 C66-C65 \\sim C65-C64 \\sim C64-C63 \\sim C63-C62 \\sim C62-C61
 with sigma of 0.02
 C66-C64 \\sim C64-C62 \\sim C65-C63 \\sim C63-C61
 with sigma of 0.04
3. Uiso/Uaniso restraints and constraints
N4 \\sim N5 \\sim C35 \\sim C36 \\sim C37 \\sim C38 \\sim C39 \\sim C40 \\sim
C41 \\sim C36A \\sim C37A \\sim C38A \\sim C39A \\sim C40A \\sim C41A: within
2A with sigma of 0.01 and sigma for terminal atoms of 0.02 within 2A
O1 \\sim C53 \\sim C54 \\sim C55 \\sim C56 \\sim C53A \\sim C54A \\sim C55A
\\sim C56A: within 2A with sigma of 0.01 and sigma for terminal atoms of 0.02
within 2A
C17 \\sim C18 \\sim C19 \\sim C20 \\sim C21 \\sim C22 \\sim C23 \\sim C24 \\sim
C25 \\sim C26 \\sim C18A \\sim C19A \\sim C20A \\sim C21A \\sim C22A \\sim C23A
\\sim C24A \\sim C25A \\sim C26A: within 2A with sigma of 0.01 and sigma for
terminal atoms of 0.02 within 2A
C57 \\sim Si1 \\sim C58 \\sim C59 \\sim C60 \\sim Si1A \\sim C58A \\sim C59A
\\sim C60A: within 2A with sigma of 0.01 and sigma for terminal atoms of 0.02
within 2A
N2 \\sim C11 \\sim C12 \\sim C13 \\sim C14 \\sim C15 \\sim C11A \\sim C12A
\\sim C13A \\sim C14A \\sim C15A: within 2A with sigma of 0.01 and sigma for
terminal atoms of 0.02 within 2A
N6 \\sim C43 \\sim C44 \\sim C45 \\sim C46 \\sim C47 \\sim C48 \\sim C49 \\sim
C50 \\sim C51 \\sim C52 \\sim C43A \\sim C44A \\sim C45A \\sim C46A \\sim C47A
\\sim C48A \\sim C49A \\sim C50A \\sim C51A \\sim C52A: within 2A with sigma of
0.01 and sigma for terminal atoms of 0.02 within 2A
C66 \\sim C65 \\sim C64 \\sim C63 \\sim C62 \\sim C61: within 2A with sigma of
0.04 and sigma for terminal atoms of 0.08 within 2A
4. Rigid body (RIGU) restrains
 C66, C65, C64, C63, C62, C61
 with sigma for 1-2 distances of 0.004 and sigma for 1-3 distances of 0.004
5. Same fragment restrains
{O1, C53A, C54A, C55A, C56A} sigma for 1-2: 0.02, 1-3: 0.04
as in
{O1, C53, C54, C55, C56}
{N4, N5, C35, C36A, C37A, C38A, C39A, C40A, C41A} sigma for 1-2: 0.02, 1-3: 0.04
as in
{N4, N5, C35, C36, C37, C38, C39, C40, C41}
{N6, C43A, C44A, C45A, C46A, C47A, C48A, C49A, C50A, C51A, C52A} sigma for 1-2:
0.02, 1-3: 0.04
as in
{N6, C43, C44, C45, C46, C47, C48, C49, C50, C51, C52}
{N2, C11A, C12A, C13A, C14A, C15A} sigma for 1-2: 0.02, 1-3: 0.04
as in
{N2, C11, C12, C13, C14, C15}
{C57, Si1A, C58A, C59A, C60A} sigma for 1-2: 0.02, 1-3: 0.04
as in
{C57, Si1, C58, C59, C60}
6. Others
 Sof(C53A)=Sof(H53C)=Sof(H53D)=Sof(C54A)=Sof(H54C)=Sof(H54D)=Sof(C55A)=
 Sof(H55C)=Sof(H55D)=Sof(C56A)=Sof(H56C)=Sof(H56D)=1-FVAR(1)
 Sof(C53)=Sof(H53A)=Sof(H53B)=Sof(C54)=Sof(H54A)=Sof(H54B)=Sof(C55)=Sof(H55A)=
 Sof(H55B)=Sof(C56)=Sof(H56A)=Sof(H56B)=FVAR(1)
 Sof(H35C)=Sof(H35D)=Sof(C36A)=Sof(H36C)=Sof(H36D)=Sof(C37A)=Sof(H37C)=
 Sof(H37D)=Sof(C38A)=Sof(H38C)=Sof(H38D)=Sof(C39A)=Sof(H39C)=Sof(H39D)=
 Sof(C40A)=Sof(H40C)=Sof(H40D)=Sof(C41A)=Sof(H41C)=Sof(H41D)=1-FVAR(2)
 Sof(H35A)=Sof(H35B)=Sof(C36)=Sof(H36A)=Sof(H36B)=Sof(C37)=Sof(H37A)=Sof(H37B)=
 Sof(C38)=Sof(H38A)=Sof(H38B)=Sof(C39)=Sof(H39A)=Sof(H39B)=Sof(C40)=Sof(H40A)=
 Sof(H40B)=Sof(C41)=Sof(H41A)=Sof(H41B)=FVAR(2)
 Sof(C43A)=Sof(C44A)=Sof(H44C)=Sof(H44D)=Sof(C45A)=Sof(H45C)=Sof(H45D)=
 Sof(C46A)=Sof(H46C)=Sof(H46D)=Sof(C47A)=Sof(H47A)=Sof(C48A)=Sof(H48C)=
 Sof(H48D)=Sof(C49A)=Sof(H49A)=Sof(C50A)=Sof(H50C)=Sof(H50D)=Sof(C51A)=
 Sof(H51A)=Sof(C52A)=Sof(H52C)=Sof(H52D)=1-FVAR(3)
 Sof(C43)=Sof(C44)=Sof(H44A)=Sof(H44B)=Sof(C45)=Sof(H45A)=Sof(H45B)=Sof(C46)=
 Sof(H46A)=Sof(H46B)=Sof(C47)=Sof(H47)=Sof(C48)=Sof(H48A)=Sof(H48B)=Sof(C49)=
 Sof(H49)=Sof(C50)=Sof(H50A)=Sof(H50B)=Sof(C51)=Sof(H51)=Sof(C52)=Sof(H52A)=
 Sof(H52B)=FVAR(3)
 Sof(C11A)=Sof(H11C)=Sof(H11D)=Sof(C12A)=Sof(H12C)=Sof(H12D)=Sof(C13A)=
 Sof(H13C)=Sof(H13D)=Sof(C14A)=Sof(H14C)=Sof(H14D)=Sof(C15A)=Sof(H15C)=
 Sof(H15D)=1-FVAR(4)
 Sof(C11)=Sof(H11A)=Sof(H11B)=Sof(C12)=Sof(H12A)=Sof(H12B)=Sof(C13)=Sof(H13A)=
 Sof(H13B)=Sof(C14)=Sof(H14A)=Sof(H14B)=Sof(C15)=Sof(H15A)=Sof(H15B)=FVAR(4)
 Sof(C18A)=Sof(H18C)=Sof(H18D)=Sof(C19A)=Sof(H19C)=Sof(H19D)=Sof(C20A)=
 Sof(H20C)=Sof(H20D)=Sof(C21A)=Sof(H21A)=Sof(C22A)=Sof(H22C)=Sof(H22D)=
 Sof(C23A)=Sof(H23A)=Sof(C24A)=Sof(H24C)=Sof(H24D)=Sof(C25A)=Sof(H25A)=
 Sof(C26A)=Sof(H26C)=Sof(H26D)=1-FVAR(5)
 Sof(C18)=Sof(H18A)=Sof(H18B)=Sof(C19)=Sof(H19A)=Sof(H19B)=Sof(C20)=Sof(H20A)=
 Sof(H20B)=Sof(C21)=Sof(H21)=Sof(C22)=Sof(H22A)=Sof(H22B)=Sof(C23)=Sof(H23)=
 Sof(C24)=Sof(H24A)=Sof(H24B)=Sof(C25)=Sof(H25)=Sof(C26)=Sof(H26A)=Sof(H26B)=
 FVAR(5)
 Sof(H57C)=Sof(H57D)=Sof(Si1A)=Sof(C58A)=Sof(H58D)=Sof(H58E)=Sof(H58F)=
 Sof(C59A)=Sof(H59D)=Sof(H59E)=Sof(H59F)=Sof(C60A)=Sof(H60D)=Sof(H60E)=
 Sof(H60F)=1-FVAR(6)
 Sof(H57A)=Sof(H57B)=Sof(Si1)=Sof(C58)=Sof(H58A)=Sof(H58B)=Sof(H58C)=Sof(C59)=
 Sof(H59A)=Sof(H59B)=Sof(H59C)=Sof(C60)=Sof(H60A)=Sof(H60B)=Sof(H60C)=FVAR(6)
 Fixed Sof: C66(0.5) H66A(0.5) H66B(0.5) H66C(0.5) C65(0.5) H65A(0.5)
 H65B(0.5) C64(0.5) H64A(0.5) H64B(0.5) C63(0.5) H63A(0.5) H63B(0.5) C62(0.5)
 H62A(0.5) H62B(0.5) C61(0.5) H61A(0.5) H61B(0.5) H61C(0.5)
7.a Ternary CH refined with riding coordinates:
 C47(H47), C49(H49), C51(H51), C21(H21), C23(H23), C25(H25), C21A(H21A),
 C23A(H23A), C25A(H25A), C47A(H47A), C49A(H49A), C51A(H51A)
7.b Secondary CH2 refined with riding coordinates:
 C53(H53A,H53B), C54(H54A,H54B), C55(H55A,H55B), C56(H56A,H56B), C11(H11A,
 H11B), C12(H12A,H12B), C13(H13A,H13B), C14(H14A,H14B), C15(H15A,H15B),
 C35(H35A,H35B), C35(H35C,H35D), C36(H36A,H36B), C37(H37A,H37B), C38(H38A,H38B),
  C39(H39A,H39B), C40(H40A,H40B), C41(H41A,H41B), C44(H44A,H44B), C45(H45A,
 H45B), C46(H46A,H46B), C48(H48A,H48B), C50(H50A,H50B), C52(H52A,H52B), C9(H9A,
 H9B), C10(H10A,H10B), C57(H57A,H57B), C57(H57C,H57D), C18(H18A,H18B), C19(H19A,
 H19B), C20(H20A,H20B), C22(H22A,H22B), C24(H24A,H24B), C26(H26A,H26B),
 C18A(H18C,H18D), C19A(H19C,H19D), C20A(H20C,H20D), C22A(H22C,H22D), C24A(H24C,
 H24D), C26A(H26C,H26D), C44A(H44C,H44D), C45A(H45C,H45D), C46A(H46C,H46D),
 C48A(H48C,H48D), C50A(H50C,H50D), C52A(H52C,H52D), C11A(H11C,H11D), C12A(H12C,
 H12D), C13A(H13C,H13D), C14A(H14C,H14D), C15A(H15C,H15D), C36A(H36C,H36D),
 C37A(H37C,H37D), C38A(H38C,H38D), C39A(H39C,H39D), C40A(H40C,H40D), C41A(H41C,
 H41D), C53A(H53C,H53D), C54A(H54C,H54D), C55A(H55C,H55D), C56A(H56C,H56D),
 C65(H65A,H65B), C64(H64A,H64B), C63(H63A,H63B), C62(H62A,H62B)
7.c Aromatic/amide H refined with riding coordinates:
 C4(H4), C5(H5), C6(H6), C7(H7), C16(H16), C30(H30), C31(H31), C32(H32),
 C33(H33), C42(H42)
7.d Idealised Me refined as rotating group:
 C58(H58A,H58B,H58C), C59(H59A,H59B,H59C), C60(H60A,H60B,H60C), C58A(H58D,H58E,
 H58F), C59A(H59D,H59E,H59F), C60A(H60D,H60E,H60F), C66(H66A,H66B,H66C),
 C61(H61A,H61B,H61C)
;
_olex2_submission_special_instructions 'No special instructions were received'

loop_
_space_group_symop_operation_xyz
'x, y, z'
'-x, -y, -z'

loop_
_atom_site_label
_atom_site_type_symbol
_atom_site_fract_x
_atom_site_fract_y
_atom_site_fract_z
_atom_site_U_iso_or_equiv
_atom_site_adp_type
_atom_site_occupancy
_atom_site_site_symmetry_order
_atom_site_calc_flag
_atom_site_refinement_flags_posn
_atom_site_refinement_flags_adp
_atom_site_refinement_flags_occupancy
_atom_site_disorder_assembly
_atom_site_disorder_group
Dy1 Dy 0.76915(2) 0.78365(2) 0.24997(2) 0.04181(7) Uani 1 1 d . . . . .
O1 O 0.8824(4) 0.6251(3) 0.24218(17) 0.0757(10) Uani 1 1 d D U . . .
C53 C 0.8914(15) 0.5524(12) 0.2798(7) 0.099(3) Uani 0.508(7) 1 d D U P A 1
H53A H 0.809073 0.512437 0.278677 0.119 Uiso 0.508(7) 1 calc R U P A 1
H53B H 0.916255 0.592628 0.320061 0.119 Uiso 0.508(7) 1 calc R U P A 1
C54 C 0.9823(15) 0.4790(13) 0.2619(9) 0.115(3) Uani 0.508(7) 1 d D U P A 1
H54A H 0.942069 0.411961 0.236466 0.138 Uiso 0.508(7) 1 calc R U P A 1
H54B H 1.029891 0.463272 0.295716 0.138 Uiso 0.508(7) 1 calc R U P A 1
C55 C 1.0658(14) 0.5403(13) 0.2291(9) 0.114(3) Uani 0.508(7) 1 d D U P A 1
H55A H 1.142488 0.573406 0.254271 0.137 Uiso 0.508(7) 1 calc R U P A 1
H55B H 1.090052 0.491673 0.194596 0.137 Uiso 0.508(7) 1 calc R U P A 1
C56 C 0.9977(13) 0.6213(12) 0.2118(7) 0.104(3) Uani 0.508(7) 1 d D U P A 1
H56A H 0.976113 0.603467 0.169380 0.124 Uiso 0.508(7) 1 calc R U P A 1
H56B H 1.048654 0.690719 0.222933 0.124 Uiso 0.508(7) 1 calc R U P A 1
N1 N 1.0809(3) 0.9236(3) 0.32099(15) 0.0506(9) Uani 1 1 d . . . . .
N2 N 1.1929(4) 1.1103(3) 0.22763(19) 0.0640(10) Uani 1 1 d D U . . .
C11 C 1.105(2) 1.076(2) 0.1736(7) 0.076(3) Uani 0.35(3) 1 d D U P B 1
H11A H 1.025664 1.106781 0.180010 0.091 Uiso 0.35(3) 1 calc R U P B 1
H11B H 1.087112 0.997633 0.164347 0.091 Uiso 0.35(3) 1 calc R U P B 1
C12 C 1.161(3) 1.1106(18) 0.1216(8) 0.084(3) Uani 0.35(3) 1 d D U P B 1
H12A H 1.101556 1.088333 0.086423 0.101 Uiso 0.35(3) 1 calc R U P B 1
H12B H 1.238988 1.077222 0.113631 0.101 Uiso 0.35(3) 1 calc R U P B 1
C13 C 1.190(2) 1.2345(19) 0.1379(10) 0.087(3) Uani 0.35(3) 1 d D U P B 1
H13A H 1.114501 1.268723 0.148960 0.105 Uiso 0.35(3) 1 calc R U P B 1
H13B H 1.220722 1.260647 0.105041 0.105 Uiso 0.35(3) 1 calc R U P B 1
C14 C 1.294(2) 1.258(2) 0.1908(10) 0.086(3) Uani 0.35(3) 1 d D U P B 1
H14A H 1.363257 1.213810 0.182065 0.103 Uiso 0.35(3) 1 calc R U P B 1
H14B H 1.327249 1.333331 0.201058 0.103 Uiso 0.35(3) 1 calc R U P B 1
C15 C 1.223(3) 1.2272(11) 0.2412(9) 0.080(3) Uani 0.35(3) 1 d D U P B 1
H15A H 1.276630 1.250762 0.278393 0.096 Uiso 0.35(3) 1 calc R U P B 1
H15B H 1.145853 1.262484 0.244832 0.096 Uiso 0.35(3) 1 calc R U P B 1
N3 N 0.7395(3) 0.7650(3) 0.35715(15) 0.0466(8) Uani 1 1 d . . . . .
N4 N 0.4950(4) 0.5893(3) 0.17221(17) 0.0553(9) Uani 1 1 d D U . . .
N5 N 0.6644(6) 0.3575(4) 0.1018(3) 0.0975(15) Uani 1 1 d D U . . .
C35 C 0.5440(5) 0.4848(3) 0.1648(2) 0.0625(12) Uani 1 1 d D U . . .
H35A H 0.474242 0.428799 0.161265 0.075 Uiso 0.727(10) 1 calc R U P C 1
H35B H 0.601154 0.483853 0.199219 0.075 Uiso 0.727(10) 1 calc R U P C 1
H35C H 0.480147 0.433403 0.173703 0.075 Uiso 0.273(10) 1 calc R U P C 2
H35D H 0.618258 0.490864 0.192871 0.075 Uiso 0.273(10) 1 calc R U P C 2
C36 C 0.6144(10) 0.4623(6) 0.1100(4) 0.077(2) Uani 0.727(10) 1 d D U P C 1
H36A H 0.557122 0.463463 0.075680 0.092 Uiso 0.727(10) 1 calc R U P C 1
H36B H 0.683954 0.518478 0.113609 0.092 Uiso 0.727(10) 1 calc R U P C 1
C37 C 0.7690(12) 0.3544(9) 0.0658(6) 0.136(3) Uani 0.727(10) 1 d D U P C 1
H37A H 0.837830 0.408376 0.085524 0.163 Uiso 0.727(10) 1 calc R U P C 1
H37B H 0.741689 0.370350 0.028305 0.163 Uiso 0.727(10) 1 calc R U P C 1
C38 C 0.8166(13) 0.2376(10) 0.0552(7) 0.144(3) Uani 0.727(10) 1 d D U P C 1
H38A H 0.881134 0.232750 0.027775 0.173 Uiso 0.727(10) 1 calc R U P C 1
H38B H 0.854932 0.226407 0.092179 0.173 Uiso 0.727(10) 1 calc R U P C 1
C39 C 0.7092(14) 0.1511(9) 0.0308(6) 0.141(3) Uani 0.727(10) 1 d D U P C 1
H39A H 0.671894 0.160439 -0.006824 0.169 Uiso 0.727(10) 1 calc R U P C 1
H39B H 0.740535 0.080579 0.024501 0.169 Uiso 0.727(10) 1 calc R U P C 1
C40 C 0.6129(14) 0.1584(8) 0.0730(6) 0.134(3) Uani 0.727(10) 1 d D U P C 1
H40A H 0.649606 0.149595 0.110880 0.160 Uiso 0.727(10) 1 calc R U P C 1
H40B H 0.542655 0.102645 0.058465 0.160 Uiso 0.727(10) 1 calc R U P C 1
C41 C 0.5665(10) 0.2722(7) 0.0793(6) 0.118(3) Uani 0.727(10) 1 d D U P C 1
H41A H 0.530600 0.279140 0.040985 0.142 Uiso 0.727(10) 1 calc R U P C 1
H41B H 0.499432 0.278939 0.105428 0.142 Uiso 0.727(10) 1 calc R U P C 1
N6 N 0.6153(3) 0.9193(2) 0.25341(15) 0.0444(8) Uani 1 1 d D U . . .
C43 C 0.6340(7) 1.0364(4) 0.2810(3) 0.0433(11) Uani 0.744(5) 1 d D U P D 1
C44 C 0.6478(8) 1.0476(5) 0.3471(3) 0.0689(16) Uani 0.744(5) 1 d D U P D 1
H44A H 0.713636 1.004850 0.357597 0.083 Uiso 0.744(5) 1 calc R U P D 1
H44B H 0.568594 1.020295 0.359238 0.083 Uiso 0.744(5) 1 calc R U P D 1
C45 C 0.7554(7) 1.0814(5) 0.2614(4) 0.0689(16) Uani 0.744(5) 1 d D U P D 1
H45A H 0.744204 1.076328 0.219220 0.083 Uiso 0.744(5) 1 calc R U P D 1
H45B H 0.823632 1.039056 0.269405 0.083 Uiso 0.744(5) 1 calc R U P D 1
C46 C 0.5272(6) 1.1026(5) 0.2661(3) 0.0620(15) Uani 0.744(5) 1 d D U P D 1
H46A H 0.448517 1.075187 0.278662 0.074 Uiso 0.744(5) 1 calc R U P D 1
H46B H 0.514952 1.095418 0.223783 0.074 Uiso 0.744(5) 1 calc R U P D 1
C47 C 0.6832(10) 1.1696(6) 0.3803(4) 0.0829(19) Uani 0.744(5) 1 d D U P D 1
H47 H 0.694974 1.177566 0.423211 0.099 Uiso 0.744(5) 1 calc R U P D 1
C48 C 0.8040(10) 1.2044(8) 0.3571(5) 0.089(2) Uani 0.744(5) 1 d D U P D 1
H48A H 0.835320 1.276709 0.379456 0.106 Uiso 0.744(5) 1 calc R U P D 1
H48B H 0.867210 1.156804 0.364178 0.106 Uiso 0.744(5) 1 calc R U P D 1
C49 C 0.7926(9) 1.2047(7) 0.2953(5) 0.0831(19) Uani 0.744(5) 1 d D U P D 1
H49 H 0.872694 1.233562 0.283647 0.100 Uiso 0.744(5) 1 calc R U P D 1
C50 C 0.6851(9) 1.2632(7) 0.2782(4) 0.0780(18) Uani 0.744(5) 1 d D U P D 1
H50A H 0.675586 1.253416 0.235647 0.094 Uiso 0.744(5) 1 calc R U P D 1
H50B H 0.705083 1.339829 0.295510 0.094 Uiso 0.744(5) 1 calc R U P D 1
C51 C 0.5610(8) 1.2248(6) 0.2979(4) 0.0660(16) Uani 0.744(5) 1 d D U P D 1
H51 H 0.493519 1.267700 0.288130 0.079 Uiso 0.744(5) 1 calc R U P D 1
C52 C 0.5735(9) 1.2276(6) 0.3627(4) 0.0762(18) Uani 0.744(5) 1 d D U P D 1
H52A H 0.495385 1.194255 0.372760 0.091 Uiso 0.744(5) 1 calc R U P D 1
H52B H 0.585733 1.302140 0.384797 0.091 Uiso 0.744(5) 1 calc R U P D 1
C1 C 0.9601(4) 0.8732(3) 0.31898(18) 0.0489(10) Uani 1 1 d . . . . .
C2 C 0.9480(4) 0.8614(3) 0.37694(17) 0.0469(9) Uani 1 1 d . . . . .
C3 C 1.0637(4) 0.9051(3) 0.41397(18) 0.0491(10) Uani 1 1 d . . . . .
C4 C 1.1090(5) 0.9165(4) 0.4730(2) 0.0626(12) Uani 1 1 d . . . . .
H4 H 1.057838 0.891778 0.498801 0.075 Uiso 1 1 calc R U . . .
C5 C 1.2302(6) 0.9646(5) 0.4926(2) 0.0743(15) Uani 1 1 d . . . . .
H5 H 1.260496 0.971953 0.531904 0.089 Uiso 1 1 calc R U . . .
C6 C 1.3079(5) 1.0022(4) 0.4553(3) 0.0713(14) Uani 1 1 d . . . . .
H6 H 1.389333 1.034546 0.469975 0.086 Uiso 1 1 calc R U . . .
C7 C 1.2675(4) 0.9926(4) 0.3971(2) 0.0612(12) Uani 1 1 d . . . . .
H7 H 1.319923 1.017588 0.371841 0.073 Uiso 1 1 calc R U . . .
C8 C 1.1450(4) 0.9442(3) 0.37722(19) 0.0495(10) Uani 1 1 d . . . . .
C9 C 1.1359(4) 0.9544(4) 0.2712(2) 0.0551(11) Uani 1 1 d . . . . .
H9A H 1.090910 0.911487 0.234657 0.066 Uiso 1 1 calc R U . . .
H9B H 1.224155 0.939619 0.271893 0.066 Uiso 1 1 calc R U . . .
C10 C 1.1283(5) 1.0730(4) 0.2733(2) 0.0618(12) Uani 1 1 d . . . . .
H10A H 1.039572 1.085870 0.269078 0.074 Uiso 1 1 calc R U . . .
H10B H 1.165540 1.114976 0.311700 0.074 Uiso 1 1 calc R U . . .
C16 C 0.8368(4) 0.8086(3) 0.39334(18) 0.0476(10) Uani 1 1 d . . . . .
H16 H 0.834916 0.805805 0.432726 0.057 Uiso 1 1 calc R U . . .
C17 C 0.6271(4) 0.7125(3) 0.37803(19) 0.0497(9) Uani 1 1 d . U . . .
C27 C 0.5607(4) 0.6854(3) 0.2030(2) 0.0532(11) Uani 1 1 d . . . . .
C28 C 0.4805(4) 0.7645(3) 0.1961(2) 0.0498(10) Uani 1 1 d . . . . .
C29 C 0.3659(4) 0.7157(4) 0.1596(2) 0.0534(11) Uani 1 1 d . . . . .
C30 C 0.2575(5) 0.7527(5) 0.1369(2) 0.0710(14) Uani 1 1 d . . . . .
H30 H 0.246865 0.825909 0.145844 0.085 Uiso 1 1 calc R U . . .
C31 C 0.1657(6) 0.6787(6) 0.1008(3) 0.0873(18) Uani 1 1 d . . . . .
H31 H 0.092758 0.702734 0.085499 0.105 Uiso 1 1 calc R U . . .
C32 C 0.1803(6) 0.5693(6) 0.0871(3) 0.0855(18) Uani 1 1 d . . . . .
H32 H 0.117159 0.521342 0.062593 0.103 Uiso 1 1 calc R U . . .
C33 C 0.2852(5) 0.5307(4) 0.1088(2) 0.0721(15) Uani 1 1 d . . . . .
H33 H 0.294211 0.457207 0.099647 0.086 Uiso 1 1 calc R U . . .
C34 C 0.3787(4) 0.6043(4) 0.1450(2) 0.0553(11) Uani 1 1 d . . . . .
C42 C 0.5098(4) 0.8778(3) 0.22232(19) 0.0470(9) Uani 1 1 d . . . . .
H42 H 0.449085 0.923955 0.216494 0.056 Uiso 1 1 calc R U . . .
C57 C 0.8522(5) 0.8252(4) 0.16319(18) 0.0619(12) Uani 1 1 d D U . . .
H57A H 0.884449 0.900824 0.176924 0.074 Uiso 0.73(2) 1 calc R U P E 1
H57B H 0.927287 0.786753 0.160189 0.074 Uiso 0.73(2) 1 calc R U P E 1
H57C H 0.893119 0.898522 0.176175 0.074 Uiso 0.27(2) 1 calc R U P E 2
H57D H 0.920171 0.779494 0.155094 0.074 Uiso 0.27(2) 1 calc R U P E 2
Si1 Si 0.7980(6) 0.8162(4) 0.08683(19) 0.0593(10) Uani 0.73(2) 1 d D U P E 1
C58 C 0.7901(16) 0.6764(7) 0.0428(4) 0.095(3) Uani 0.73(2) 1 d D U P E 1
H58A H 0.871699 0.650075 0.046823 0.142 Uiso 0.73(2) 1 calc R U P E 1
H58B H 0.766521 0.674849 0.002032 0.142 Uiso 0.73(2) 1 calc R U P E 1
H58C H 0.727873 0.631447 0.056602 0.142 Uiso 0.73(2) 1 calc R U P E 1
C59 C 0.6376(10) 0.8646(12) 0.0801(6) 0.096(3) Uani 0.73(2) 1 d D U P E 1
H59A H 0.574744 0.811334 0.086967 0.144 Uiso 0.73(2) 1 calc R U P E 1
H59B H 0.619358 0.876160 0.041217 0.144 Uiso 0.73(2) 1 calc R U P E 1
H59C H 0.636168 0.931130 0.108797 0.144 Uiso 0.73(2) 1 calc R U P E 1
C60 C 0.9047(12) 0.8974(10) 0.0496(4) 0.089(3) Uani 0.73(2) 1 d D U P E 1
H60A H 0.902267 0.972912 0.066468 0.134 Uiso 0.73(2) 1 calc R U P E 1
H60B H 0.876757 0.882070 0.008214 0.134 Uiso 0.73(2) 1 calc R U P E 1
H60C H 0.990111 0.879130 0.055023 0.134 Uiso 0.73(2) 1 calc R U P E 1
C18 C 0.5180(19) 0.7777(14) 0.3733(7) 0.053(2) Uani 0.59(2) 1 d . U P F 1
H18A H 0.503749 0.786618 0.333205 0.064 Uiso 0.59(2) 1 calc R U P F 1
H18B H 0.538374 0.848895 0.399265 0.064 Uiso 0.59(2) 1 calc R U P F 1
C19 C 0.601(3) 0.595(2) 0.3376(8) 0.059(3) Uani 0.59(2) 1 d . U P F 1
H19A H 0.593599 0.599052 0.296443 0.070 Uiso 0.59(2) 1 calc R U P F 1
H19B H 0.671665 0.554364 0.344191 0.070 Uiso 0.59(2) 1 calc R U P F 1
C20 C 0.636(3) 0.7015(18) 0.4416(12) 0.061(3) Uani 0.59(2) 1 d . U P F 1
H20A H 0.652761 0.772556 0.467942 0.073 Uiso 0.59(2) 1 calc R U P F 1
H20B H 0.705884 0.660189 0.448717 0.073 Uiso 0.59(2) 1 calc R U P F 1
C21 C 0.3968(13) 0.7235(11) 0.3900(7) 0.062(2) Uani 0.59(2) 1 d . U P F 1
H21 H 0.325368 0.765646 0.384927 0.074 Uiso 0.59(2) 1 calc R U P F 1
C22 C 0.3700(14) 0.6111(12) 0.3506(7) 0.068(2) Uani 0.59(2) 1 d . U P F 1
H22A H 0.349552 0.617701 0.310370 0.081 Uiso 0.59(2) 1 calc R U P F 1
H22B H 0.295295 0.575405 0.362337 0.081 Uiso 0.59(2) 1 calc R U P F 1
C23 C 0.4790(19) 0.5382(15) 0.3512(7) 0.066(2) Uani 0.59(2) 1 d . U P F 1
H23 H 0.456822 0.467248 0.324139 0.079 Uiso 0.59(2) 1 calc R U P F 1
C24 C 0.4921(17) 0.5300(12) 0.4152(7) 0.067(2) Uani 0.59(2) 1 d . U P F 1
H24A H 0.564308 0.491282 0.422656 0.080 Uiso 0.59(2) 1 calc R U P F 1
H24B H 0.416242 0.490844 0.423816 0.080 Uiso 0.59(2) 1 calc R U P F 1
C25 C 0.5110(17) 0.6444(13) 0.4545(7) 0.065(2) Uani 0.59(2) 1 d . U P F 1
H25 H 0.525084 0.636132 0.495179 0.077 Uiso 0.59(2) 1 calc R U P F 1
C26 C 0.4209(14) 0.7176(12) 0.4547(7) 0.064(2) Uani 0.59(2) 1 d . U P F 1
H26A H 0.453204 0.787811 0.479386 0.077 Uiso 0.59(2) 1 calc R U P F 1
H26B H 0.343438 0.692192 0.469081 0.077 Uiso 0.59(2) 1 calc R U P F 1
C18A C 0.508(3) 0.764(2) 0.3579(10) 0.054(3) Uani 0.41(2) 1 d . U P F 2
H18C H 0.505816 0.761775 0.316046 0.065 Uiso 0.41(2) 1 calc R U P F 2
H18D H 0.512274 0.838525 0.379162 0.065 Uiso 0.41(2) 1 calc R U P F 2
C19A C 0.609(4) 0.596(4) 0.3485(12) 0.059(3) Uani 0.41(2) 1 d . U P F 2
H19C H 0.683460 0.562380 0.359205 0.071 Uiso 0.41(2) 1 calc R U P F 2
H19D H 0.601272 0.588330 0.306076 0.071 Uiso 0.41(2) 1 calc R U P F 2
C20A C 0.650(4) 0.718(2) 0.4462(17) 0.058(3) Uani 0.41(2) 1 d . U P F 2
H20C H 0.724403 0.681769 0.454155 0.070 Uiso 0.41(2) 1 calc R U P F 2
H20D H 0.666370 0.792946 0.467869 0.070 Uiso 0.41(2) 1 calc R U P F 2
C21A C 0.3838(19) 0.6992(17) 0.3702(9) 0.062(2) Uani 0.41(2) 1 d . U P F 2
H21A H 0.309077 0.732831 0.358483 0.074 Uiso 0.41(2) 1 calc R U P F 2
C22A C 0.375(2) 0.5823(16) 0.3346(10) 0.068(3) Uani 0.41(2) 1 d . U P F 2
H22C H 0.388632 0.578846 0.293578 0.081 Uiso 0.41(2) 1 calc R U P F 2
H22D H 0.294251 0.542883 0.336475 0.081 Uiso 0.41(2) 1 calc R U P F 2
C23A C 0.487(3) 0.539(2) 0.3673(10) 0.065(3) Uani 0.41(2) 1 d . U P F 2
H23A H 0.484359 0.462014 0.348558 0.078 Uiso 0.41(2) 1 calc R U P F 2
C24A C 0.507(2) 0.5481(18) 0.4330(9) 0.063(3) Uani 0.41(2) 1 d . U P F 2
H24C H 0.432652 0.514002 0.445684 0.076 Uiso 0.41(2) 1 calc R U P F 2
H24D H 0.579070 0.509950 0.441629 0.076 Uiso 0.41(2) 1 calc R U P F 2
C25A C 0.531(2) 0.6628(18) 0.4666(10) 0.063(2) Uani 0.41(2) 1 d . U P F 2
H25A H 0.534593 0.671525 0.509514 0.076 Uiso 0.41(2) 1 calc R U P F 2
C26A C 0.392(2) 0.7045(16) 0.4353(10) 0.065(3) Uani 0.41(2) 1 d . U P F 2
H26C H 0.319257 0.660155 0.442863 0.079 Uiso 0.41(2) 1 calc R U P F 2
H26D H 0.384744 0.778416 0.455614 0.079 Uiso 0.41(2) 1 calc R U P F 2
C43A C 0.641(2) 1.0363(11) 0.2812(9) 0.056(2) Uani 0.256(5) 1 d D U P D 2
C44A C 0.5286(17) 1.0834(12) 0.3068(10) 0.069(2) Uani 0.256(5) 1 d D U P D 2
H44C H 0.511409 1.055200 0.341046 0.082 Uiso 0.256(5) 1 calc R U P D 2
H44D H 0.454757 1.062056 0.277956 0.082 Uiso 0.256(5) 1 calc R U P D 2
C45A C 0.7465(19) 1.0556(13) 0.3315(9) 0.071(2) Uani 0.256(5) 1 d D U P D 2
H45C H 0.826531 1.041604 0.315406 0.085 Uiso 0.256(5) 1 calc R U P D 2
H45D H 0.729515 1.005418 0.356310 0.085 Uiso 0.256(5) 1 calc R U P D 2
C46A C 0.685(2) 1.0991(13) 0.2366(8) 0.068(2) Uani 0.256(5) 1 d D U P D 2
H46C H 0.613870 1.102003 0.208462 0.082 Uiso 0.256(5) 1 calc R U P D 2
H46D H 0.749426 1.062466 0.215097 0.082 Uiso 0.256(5) 1 calc R U P D 2
C47A C 0.552(2) 1.2117(15) 0.3258(12) 0.074(3) Uani 0.256(5) 1 d D U P D 2
H47A H 0.472636 1.243409 0.335058 0.088 Uiso 0.256(5) 1 calc R U P D 2
C48A C 0.641(2) 1.2220(19) 0.3809(9) 0.082(3) Uani 0.256(5) 1 d D U P D 2
H48C H 0.657747 1.297842 0.400511 0.098 Uiso 0.256(5) 1 calc R U P D 2
H48D H 0.598341 1.185533 0.407429 0.098 Uiso 0.256(5) 1 calc R U P D 2
C49A C 0.759(2) 1.1793(16) 0.3718(10) 0.078(3) Uani 0.256(5) 1 d D U P D 2
H49A H 0.814541 1.188377 0.408726 0.094 Uiso 0.256(5) 1 calc R U P D 2
C50A C 0.823(2) 1.2274(19) 0.3266(11) 0.080(3) Uani 0.256(5) 1 d D U P D 2
H50C H 0.899253 1.192458 0.318199 0.096 Uiso 0.256(5) 1 calc R U P D 2
H50D H 0.848724 1.303347 0.343662 0.096 Uiso 0.256(5) 1 calc R U P D 2
C51A C 0.741(2) 1.2172(15) 0.2693(9) 0.075(3) Uani 0.256(5) 1 d D U P D 2
H51A H 0.785166 1.254034 0.242704 0.090 Uiso 0.256(5) 1 calc R U P D 2
C52A C 0.616(2) 1.2615(18) 0.2822(11) 0.075(3) Uani 0.256(5) 1 d D U P D 2
H52C H 0.630890 1.339102 0.297530 0.090 Uiso 0.256(5) 1 calc R U P D 2
H52D H 0.560279 1.248102 0.245751 0.090 Uiso 0.256(5) 1 calc R U P D 2
Si1A Si 0.7664(17) 0.8194(13) 0.0898(6) 0.076(3) Uani 0.27(2) 1 d D U P E 2
C58A C 0.707(4) 0.6808(16) 0.0494(10) 0.092(6) Uani 0.27(2) 1 d D U P E 2
H58D H 0.625574 0.661129 0.061384 0.137 Uiso 0.27(2) 1 calc R U P E 2
H58E H 0.765725 0.631722 0.058058 0.137 Uiso 0.27(2) 1 calc R U P E 2
H58F H 0.698832 0.677248 0.007772 0.137 Uiso 0.27(2) 1 calc R U P E 2
C59A C 0.635(3) 0.905(3) 0.0945(13) 0.091(7) Uani 0.27(2) 1 d D U P E 2
H59D H 0.602692 0.909478 0.055467 0.136 Uiso 0.27(2) 1 calc R U P E 2
H59E H 0.664938 0.976687 0.117251 0.136 Uiso 0.27(2) 1 calc R U P E 2
H59F H 0.567918 0.875070 0.113141 0.136 Uiso 0.27(2) 1 calc R U P E 2
C60A C 0.873(3) 0.864(3) 0.0386(9) 0.091(6) Uani 0.27(2) 1 d D U P E 2
H60D H 0.914102 0.803449 0.018932 0.137 Uiso 0.27(2) 1 calc R U P E 2
H60E H 0.936743 0.919339 0.060594 0.137 Uiso 0.27(2) 1 calc R U P E 2
H60F H 0.824675 0.891474 0.009926 0.137 Uiso 0.27(2) 1 calc R U P E 2
C11A C 1.1369(14) 1.0605(11) 0.1679(4) 0.075(3) Uani 0.65(3) 1 d D U P B 2
H11C H 1.051288 1.080480 0.162628 0.091 Uiso 0.65(3) 1 calc R U P B 2
H11D H 1.131750 0.982537 0.161943 0.091 Uiso 0.65(3) 1 calc R U P B 2
C12A C 1.2153(18) 1.0958(10) 0.1224(5) 0.086(3) Uani 0.65(3) 1 d D U P B 2
H12C H 1.299657 1.072538 0.126265 0.103 Uiso 0.65(3) 1 calc R U P B 2
H12D H 1.175656 1.061632 0.083004 0.103 Uiso 0.65(3) 1 calc R U P B 2
C13A C 1.2257(16) 1.2168(10) 0.1304(5) 0.089(3) Uani 0.65(3) 1 d D U P B 2
H13C H 1.144502 1.237818 0.117338 0.107 Uiso 0.65(3) 1 calc R U P B 2
H13D H 1.288161 1.238234 0.105961 0.107 Uiso 0.65(3) 1 calc R U P B 2
C14A C 1.2646(15) 1.2769(10) 0.1954(5) 0.087(3) Uani 0.65(3) 1 d D U P B 2
H14C H 1.355103 1.275087 0.204558 0.104 Uiso 0.65(3) 1 calc R U P B 2
H14D H 1.248624 1.351913 0.200255 0.104 Uiso 0.65(3) 1 calc R U P B 2
C15A C 1.1930(15) 1.2277(7) 0.2382(6) 0.080(3) Uani 0.65(3) 1 d D U P B 2
H15C H 1.230952 1.260108 0.278109 0.096 Uiso 0.65(3) 1 calc R U P B 2
H15D H 1.105785 1.245154 0.235427 0.096 Uiso 0.65(3) 1 calc R U P B 2
C36A C 0.580(3) 0.4419(18) 0.1030(8) 0.078(3) Uani 0.273(10) 1 d D U P C 2
H36C H 0.503506 0.413220 0.076673 0.094 Uiso 0.273(10) 1 calc R U P C 2
H36D H 0.621530 0.500634 0.089030 0.094 Uiso 0.273(10) 1 calc R U P C 2
C37A C 0.706(3) 0.340(2) 0.0410(9) 0.129(4) Uani 0.273(10) 1 d D U P C 2
H37C H 0.717814 0.407536 0.028815 0.155 Uiso 0.273(10) 1 calc R U P C 2
H37D H 0.644515 0.290447 0.012761 0.155 Uiso 0.273(10) 1 calc R U P C 2
C38A C 0.836(2) 0.290(2) 0.0460(16) 0.137(4) Uani 0.273(10) 1 d D U P C 2
H38C H 0.883835 0.294323 0.012725 0.165 Uiso 0.273(10) 1 calc R U P C 2
H38D H 0.887894 0.324496 0.082474 0.165 Uiso 0.273(10) 1 calc R U P C 2
C39A C 0.787(4) 0.172(2) 0.0451(14) 0.136(4) Uani 0.273(10) 1 d D U P C 2
H39C H 0.721488 0.142773 0.012562 0.163 Uiso 0.273(10) 1 calc R U P C 2
H39D H 0.854740 0.126038 0.043104 0.163 Uiso 0.273(10) 1 calc R U P C 2
C40A C 0.732(3) 0.189(2) 0.1048(13) 0.136(3) Uani 0.273(10) 1 d D U P C 2
H40C H 0.796249 0.227867 0.135726 0.164 Uiso 0.273(10) 1 calc R U P C 2
H40D H 0.707378 0.119315 0.113080 0.164 Uiso 0.273(10) 1 calc R U P C 2
C41A C 0.614(3) 0.2535(13) 0.1045(15) 0.125(4) Uani 0.273(10) 1 d D U P C 2
H41C H 0.553755 0.221521 0.070513 0.150 Uiso 0.273(10) 1 calc R U P C 2
H41D H 0.572415 0.255658 0.140134 0.150 Uiso 0.273(10) 1 calc R U P C 2
C53A C 0.9733(16) 0.6020(12) 0.2881(6) 0.107(3) Uani 0.492(7) 1 d D U P A 2
H53C H 1.037693 0.663121 0.301266 0.128 Uiso 0.492(7) 1 calc R U P A 2
H53D H 0.928511 0.593875 0.321693 0.128 Uiso 0.492(7) 1 calc R U P A 2
C54A C 1.0316(18) 0.5109(14) 0.2688(7) 0.121(3) Uani 0.492(7) 1 d D U P A 2
H54C H 1.008959 0.456404 0.290387 0.145 Uiso 0.492(7) 1 calc R U P A 2
H54D H 1.123271 0.527115 0.273520 0.145 Uiso 0.492(7) 1 calc R U P A 2
C55A C 0.9829(18) 0.4738(13) 0.2053(7) 0.118(3) Uani 0.492(7) 1 d D U P A 2
H55C H 1.052682 0.458666 0.181381 0.141 Uiso 0.492(7) 1 calc R U P A 2
H55D H 0.924892 0.408459 0.199032 0.141 Uiso 0.492(7) 1 calc R U P A 2
C56A C 0.9169(17) 0.5611(12) 0.1894(5) 0.105(3) Uani 0.492(7) 1 d D U P A 2
H56C H 0.972252 0.604262 0.170492 0.126 Uiso 0.492(7) 1 calc R U P A 2
H56D H 0.841751 0.531581 0.162362 0.126 Uiso 0.492(7) 1 calc R U P A 2
C66 C 0.166(3) 0.337(3) 0.4175(14) 0.194(12) Uani 0.5 1 d D U P G -1
H66A H 0.117002 0.330969 0.380219 0.292 Uiso 0.5 1 calc R U P G -1
H66B H 0.143562 0.275204 0.432783 0.292 Uiso 0.5 1 calc R U P G -1
H66C H 0.254732 0.342194 0.412232 0.292 Uiso 0.5 1 calc R U P G -1
C65 C 0.138(2) 0.439(2) 0.4607(11) 0.218(12) Uani 0.5 1 d D U P G -1
H65A H 0.205628 0.460824 0.492485 0.261 Uiso 0.5 1 calc R U P G -1
H65B H 0.129538 0.497150 0.440743 0.261 Uiso 0.5 1 calc R U P G -1
C64 C 0.015(3) 0.411(2) 0.4846(13) 0.242(12) Uani 0.5 1 d D U P G -1
H64A H 0.031225 0.389859 0.521661 0.290 Uiso 0.5 1 calc R U P G -1
H64B H -0.036243 0.351898 0.456818 0.290 Uiso 0.5 1 calc R U P G -1
C63 C -0.054(3) 0.513(3) 0.4938(12) 0.302(15) Uani 0.5 1 d D U P G -1
H63A H -0.008974 0.567974 0.478570 0.363 Uiso 0.5 1 calc R U P G -1
H63B H -0.139711 0.496639 0.473684 0.363 Uiso 0.5 1 calc R U P G -1
C62 C -0.059(3) 0.550(3) 0.5594(12) 0.274(16) Uani 0.5 1 d D U P G -1
H62A H 0.026540 0.557628 0.579477 0.329 Uiso 0.5 1 calc R U P G -1
H62B H -0.110357 0.496328 0.573661 0.329 Uiso 0.5 1 calc R U P G -1
C61 C -0.115(4) 0.657(3) 0.572(2) 0.31(3) Uani 0.5 1 d D U P G -1
H61A H -0.203536 0.644943 0.576821 0.461 Uiso 0.5 1 calc R U P G -1
H61B H -0.104252 0.691986 0.540418 0.461 Uiso 0.5 1 calc R U P G -1
H61C H -0.071724 0.702323 0.608253 0.461 Uiso 0.5 1 calc R U P G -1

loop_
_atom_site_aniso_label
_atom_site_aniso_U_11
_atom_site_aniso_U_22
_atom_site_aniso_U_33
_atom_site_aniso_U_23
_atom_site_aniso_U_13
_atom_site_aniso_U_12
Dy1 0.04656(11) 0.04095(10) 0.03921(10) 0.00963(7) 0.00528(7) 0.01000(7)
O1 0.083(2) 0.066(2) 0.095(3) 0.0338(19) 0.030(2) 0.0415(18)
C53 0.104(6) 0.094(5) 0.126(5) 0.059(5) 0.039(5) 0.041(5)
C54 0.114(6) 0.109(5) 0.140(5) 0.057(5) 0.023(5) 0.036(5)
C55 0.111(5) 0.114(5) 0.134(5) 0.051(5) 0.023(5) 0.036(4)
C56 0.108(5) 0.095(5) 0.126(5) 0.043(5) 0.037(5) 0.040(4)
N1 0.048(2) 0.061(2) 0.0418(19) 0.0157(16) 0.0073(16) -0.0093(17)
N2 0.055(2) 0.076(2) 0.072(2) 0.040(2) 0.0122(19) -0.0010(19)
C11 0.073(6) 0.092(5) 0.075(5) 0.048(5) 0.014(5) -0.002(5)
C12 0.080(6) 0.103(5) 0.083(5) 0.051(4) 0.013(5) 0.004(5)
C13 0.082(6) 0.102(5) 0.096(5) 0.059(4) 0.013(5) 0.000(5)
C14 0.075(6) 0.095(5) 0.102(5) 0.056(4) 0.011(5) -0.010(5)
C15 0.065(6) 0.087(5) 0.097(5) 0.043(5) 0.008(5) -0.009(5)
N3 0.058(2) 0.0401(18) 0.0446(19) 0.0120(15) 0.0191(17) 0.0012(16)
N4 0.059(2) 0.0370(18) 0.066(2) 0.0025(16) 0.0118(19) 0.0018(16)
N5 0.131(4) 0.070(3) 0.103(3) 0.017(2) 0.056(3) 0.040(3)
C35 0.076(3) 0.037(2) 0.073(3) 0.006(2) 0.021(2) 0.002(2)
C36 0.098(5) 0.049(4) 0.091(4) 0.017(3) 0.044(4) 0.017(4)
C37 0.150(6) 0.117(5) 0.150(6) 0.014(5) 0.065(5) 0.061(5)
C38 0.170(6) 0.116(5) 0.157(5) 0.019(5) 0.058(5) 0.068(5)
C39 0.183(7) 0.099(5) 0.147(6) 0.007(5) 0.046(6) 0.074(5)
C40 0.177(7) 0.081(4) 0.146(6) 0.009(5) 0.035(5) 0.059(5)
C41 0.156(6) 0.072(4) 0.131(6) 0.012(4) 0.030(5) 0.054(4)
N6 0.0481(19) 0.0337(16) 0.0508(19) 0.0041(14) 0.0104(15) 0.0108(14)
C43 0.047(2) 0.031(2) 0.052(2) 0.008(2) 0.008(2) 0.009(2)
C44 0.095(4) 0.048(3) 0.061(3) 0.005(2) 0.006(3) 0.012(3)
C45 0.061(3) 0.047(3) 0.093(4) 0.002(3) 0.021(3) 0.000(3)
C46 0.064(3) 0.040(3) 0.078(3) 0.005(3) -0.003(3) 0.015(2)
C47 0.105(4) 0.064(3) 0.075(3) 0.005(3) 0.000(3) 0.023(3)
C48 0.090(4) 0.063(4) 0.102(4) 0.003(4) -0.008(4) 0.005(3)
C49 0.074(4) 0.064(3) 0.104(4) 0.003(3) 0.013(3) 0.001(3)
C50 0.082(4) 0.055(3) 0.100(4) 0.019(3) 0.020(4) 0.005(3)
C51 0.069(3) 0.048(3) 0.083(4) 0.014(3) 0.009(3) 0.016(3)
C52 0.085(4) 0.059(3) 0.080(4) 0.001(3) 0.011(4) 0.017(3)
C1 0.053(2) 0.052(2) 0.042(2) 0.0124(19) 0.0048(19) -0.0035(19)
C2 0.054(2) 0.050(2) 0.038(2) 0.0124(18) 0.0095(18) 0.0019(19)
C3 0.058(3) 0.048(2) 0.042(2) 0.0101(18) 0.0071(19) 0.008(2)
C4 0.083(4) 0.063(3) 0.043(2) 0.013(2) 0.003(2) 0.014(3)
C5 0.088(4) 0.076(4) 0.051(3) 0.003(3) -0.017(3) 0.019(3)
C6 0.063(3) 0.068(3) 0.074(4) 0.003(3) -0.013(3) 0.006(3)
C7 0.049(3) 0.063(3) 0.066(3) 0.008(2) 0.001(2) -0.001(2)
C8 0.054(3) 0.045(2) 0.048(2) 0.0064(18) 0.0031(19) 0.0061(19)
C9 0.053(3) 0.067(3) 0.047(2) 0.019(2) 0.014(2) -0.002(2)
C10 0.054(3) 0.070(3) 0.069(3) 0.028(3) 0.019(2) 0.002(2)
C16 0.059(3) 0.047(2) 0.039(2) 0.0129(18) 0.0144(19) 0.002(2)
C17 0.063(2) 0.0384(19) 0.050(2) 0.0120(17) 0.0177(19) -0.0001(18)
C27 0.056(3) 0.036(2) 0.062(3) 0.0015(19) 0.007(2) 0.0005(19)
C28 0.049(2) 0.041(2) 0.055(3) 0.0011(19) 0.009(2) 0.0006(18)
C29 0.049(2) 0.053(3) 0.054(3) 0.001(2) 0.009(2) 0.003(2)
C30 0.064(3) 0.075(3) 0.067(3) 0.001(3) 0.005(3) 0.011(3)
C31 0.061(3) 0.117(5) 0.076(4) 0.005(4) 0.001(3) 0.012(3)
C32 0.064(4) 0.098(5) 0.076(4) -0.011(3) 0.000(3) -0.010(3)
C33 0.065(3) 0.064(3) 0.074(3) -0.009(3) 0.014(3) -0.013(3)
C34 0.051(3) 0.052(3) 0.056(3) -0.001(2) 0.012(2) -0.003(2)
C42 0.047(2) 0.039(2) 0.053(2) 0.0057(18) 0.0066(19) 0.0081(18)
C57 0.088(3) 0.065(3) 0.043(2) 0.024(2) 0.020(2) 0.023(2)
Si1 0.080(2) 0.0581(14) 0.0402(13) 0.0122(11) 0.0037(12) 0.0076(13)
C58 0.124(9) 0.080(5) 0.072(5) 0.008(4) 0.006(5) -0.008(6)
C59 0.109(6) 0.109(8) 0.068(6) 0.018(6) -0.004(5) 0.020(6)
C60 0.121(7) 0.090(7) 0.052(5) 0.026(5) -0.006(5) -0.026(6)
C18 0.059(4) 0.045(4) 0.059(6) 0.014(4) 0.016(5) 0.003(3)
C19 0.075(5) 0.039(3) 0.058(6) 0.003(5) 0.014(5) -0.006(4)
C20 0.075(5) 0.052(5) 0.052(4) 0.009(4) 0.019(4) -0.011(4)
C21 0.064(4) 0.053(4) 0.064(5) 0.004(4) 0.013(4) 0.004(3)
C22 0.070(4) 0.058(5) 0.066(5) 0.001(4) 0.014(4) -0.013(4)
C23 0.082(4) 0.048(3) 0.063(5) 0.008(4) 0.014(4) -0.012(3)
C24 0.084(4) 0.050(4) 0.064(6) 0.013(4) 0.015(5) -0.011(4)
C25 0.079(4) 0.057(4) 0.056(5) 0.012(4) 0.020(4) -0.014(4)
C26 0.068(5) 0.063(4) 0.058(5) 0.008(4) 0.021(4) -0.008(4)
C18A 0.060(5) 0.044(5) 0.060(6) 0.012(5) 0.017(5) 0.004(4)
C19A 0.075(5) 0.043(4) 0.059(6) 0.008(6) 0.016(5) -0.003(4)
C20A 0.073(6) 0.050(6) 0.051(5) 0.013(5) 0.021(5) -0.013(5)
C21A 0.065(4) 0.054(4) 0.064(5) 0.006(4) 0.015(4) 0.002(4)
C22A 0.071(4) 0.053(5) 0.071(6) 0.000(5) 0.017(5) -0.010(4)
C23A 0.079(4) 0.048(4) 0.062(6) 0.005(5) 0.011(5) -0.010(3)
C24A 0.081(5) 0.051(5) 0.057(6) 0.011(5) 0.015(5) -0.013(4)
C25A 0.077(5) 0.054(5) 0.056(5) 0.011(4) 0.018(4) -0.014(4)
C26A 0.070(5) 0.060(5) 0.062(6) 0.004(5) 0.022(5) -0.006(4)
C43A 0.061(4) 0.038(4) 0.066(4) 0.005(4) 0.007(4) 0.009(4)
C44A 0.072(4) 0.049(4) 0.079(4) 0.000(4) 0.009(4) 0.012(4)
C45A 0.081(4) 0.048(4) 0.078(4) 0.005(4) -0.002(4) 0.008(4)
C46A 0.072(4) 0.048(4) 0.080(4) 0.006(4) 0.010(4) 0.001(4)
C47A 0.076(4) 0.054(4) 0.085(5) 0.004(5) 0.005(5) 0.013(4)
C48A 0.093(5) 0.062(5) 0.084(5) 0.003(5) 0.005(5) 0.017(5)
C49A 0.087(5) 0.060(4) 0.083(4) 0.009(4) 0.005(4) 0.007(4)
C50A 0.080(5) 0.061(5) 0.092(5) 0.005(5) 0.010(5) 0.004(5)
C51A 0.076(5) 0.054(4) 0.092(5) 0.012(4) 0.014(5) 0.002(4)
C52A 0.077(6) 0.055(5) 0.093(6) 0.016(5) 0.007(6) 0.010(5)
Si1A 0.111(6) 0.073(4) 0.048(4) 0.026(3) 0.014(4) 0.000(4)
C58A 0.119(11) 0.083(9) 0.069(9) 0.012(8) 0.007(10) 0.006(10)
C59A 0.121(12) 0.088(13) 0.062(12) 0.014(11) 0.000(10) 0.024(11)
C60A 0.120(11) 0.090(11) 0.058(10) 0.015(9) 0.001(9) -0.009(10)
C11A 0.077(5) 0.087(4) 0.074(4) 0.042(4) 0.011(4) 0.006(4)
C12A 0.086(6) 0.107(5) 0.080(4) 0.053(4) 0.013(4) 0.006(5)
C13A 0.081(5) 0.105(5) 0.098(4) 0.062(4) 0.012(4) 0.001(4)
C14A 0.074(5) 0.093(4) 0.106(4) 0.054(4) 0.011(4) -0.006(4)
C15A 0.067(5) 0.083(4) 0.098(4) 0.043(4) 0.011(4) -0.011(4)
C36A 0.102(6) 0.050(6) 0.089(6) 0.017(5) 0.042(6) 0.014(6)
C37A 0.156(7) 0.106(6) 0.138(6) 0.019(6) 0.062(6) 0.062(6)
C38A 0.165(7) 0.108(7) 0.151(7) 0.019(6) 0.062(6) 0.066(6)
C39A 0.170(7) 0.097(6) 0.150(7) 0.012(6) 0.054(6) 0.071(6)
C40A 0.174(7) 0.095(6) 0.148(6) 0.016(6) 0.047(6) 0.066(6)
C41A 0.164(7) 0.083(6) 0.135(6) 0.015(6) 0.042(6) 0.053(6)
C53A 0.111(5) 0.096(5) 0.131(5) 0.053(4) 0.011(5) 0.039(4)
C54A 0.117(6) 0.120(6) 0.140(6) 0.051(5) 0.016(5) 0.035(5)
C55A 0.122(6) 0.110(6) 0.132(6) 0.038(5) 0.022(5) 0.041(5)
C56A 0.111(6) 0.098(5) 0.117(6) 0.029(5) 0.023(5) 0.045(5)
C66 0.12(2) 0.28(3) 0.142(19) -0.006(17) -0.028(15) -0.052(18)
C65 0.18(2) 0.27(3) 0.15(2) -0.012(16) -0.041(15) -0.06(2)
C64 0.17(2) 0.32(3) 0.16(2) -0.046(19) -0.031(14) -0.048(19)
C63 0.20(3) 0.35(3) 0.30(3) -0.02(3) -0.04(2) -0.02(2)
C62 0.16(3) 0.30(3) 0.30(3) -0.03(3) -0.01(3) -0.04(2)
C61 0.12(3) 0.35(4) 0.37(5) -0.04(3) -0.09(3) 0.00(3)

loop_
_atom_type_symbol
_atom_type_description
_atom_type_scat_dispersion_real
_atom_type_scat_dispersion_imag
_atom_type_scat_source
C C 0.0033 0.0016 'International Tables Vol C Tables 4.2.6.8 and 6.1.1.4'
H H 0.0000 0.0000 'International Tables Vol C Tables 4.2.6.8 and 6.1.1.4'
Dy Dy -0.1892 4.4098 'International Tables Vol C Tables 4.2.6.8 and 6.1.1.4'
N N 0.0061 0.0033 'International Tables Vol C Tables 4.2.6.8 and 6.1.1.4'
O O 0.0106 0.0060 'International Tables Vol C Tables 4.2.6.8 and 6.1.1.4'
Si Si 0.0817 0.0704 'International Tables Vol C Tables 4.2.6.8 and 6.1.1.4'

loop_
_geom_angle_atom_site_label_1
_geom_angle_atom_site_label_2
_geom_angle_atom_site_label_3
_geom_angle
_geom_angle_site_symmetry_1
_geom_angle_site_symmetry_3
_geom_angle_publ_flag
O1 Dy1 N3 85.59(12) . . ?
O1 Dy1 N6 168.55(12) . . ?
O1 Dy1 C1 83.37(14) . . ?
O1 Dy1 C27 96.08(14) . . ?
N6 Dy1 N3 92.75(11) . . ?
N6 Dy1 C1 106.69(13) . . ?
N6 Dy1 C27 72.84(13) . . ?
C1 Dy1 N3 69.60(12) . . ?
C27 Dy1 N3 96.81(14) . . ?
C27 Dy1 C1 166.41(14) . . ?
C57 Dy1 O1 92.26(14) . . ?
C57 Dy1 N3 164.40(15) . . ?
C57 Dy1 N6 92.30(14) . . ?
C57 Dy1 C1 94.81(16) . . ?
C57 Dy1 C27 98.78(17) . . ?
C53 O1 Dy1 130.3(5) . . ?
C53 O1 C56 106.4(7) . . ?
C56 O1 Dy1 118.3(5) . . ?
C53A O1 Dy1 126.6(6) . . ?
C56A O1 Dy1 125.8(5) . . ?
C56A O1 C53A 103.1(8) . . ?
O1 C53 H53A 109.5 . . ?
O1 C53 H53B 109.5 . . ?
O1 C53 C54 110.6(9) . . ?
H53A C53 H53B 108.1 . . ?
C54 C53 H53A 109.5 . . ?
C54 C53 H53B 109.5 . . ?
C53 C54 H54A 111.3 . . ?
C53 C54 H54B 111.3 . . ?
C53 C54 C55 102.2(10) . . ?
H54A C54 H54B 109.2 . . ?
C55 C54 H54A 111.3 . . ?
C55 C54 H54B 111.3 . . ?
C54 C55 H55A 110.0 . . ?
C54 C55 H55B 110.0 . . ?
H55A C55 H55B 108.3 . . ?
C56 C55 C54 108.6(11) . . ?
C56 C55 H55A 110.0 . . ?
C56 C55 H55B 110.0 . . ?
O1 C56 H56A 110.4 . . ?
O1 C56 H56B 110.4 . . ?
C55 C56 O1 106.8(9) . . ?
C55 C56 H56A 110.4 . . ?
C55 C56 H56B 110.4 . . ?
H56A C56 H56B 108.6 . . ?
C1 N1 C8 111.8(3) . . ?
C1 N1 C9 125.1(4) . . ?
C8 N1 C9 123.1(4) . . ?
C15 N2 C11 110.0(13) . . ?
C15 N2 C10 112.8(10) . . ?
C10 N2 C11 105.6(9) . . ?
C10 N2 C15A 108.6(6) . . ?
C11A N2 C10 113.9(6) . . ?
C11A N2 C15A 109.6(7) . . ?
N2 C11 H11A 109.4 . . ?
N2 C11 H11B 109.4 . . ?
N2 C11 C12 111.1(13) . . ?
H11A C11 H11B 108.0 . . ?
C12 C11 H11A 109.4 . . ?
C12 C11 H11B 109.4 . . ?
C11 C12 H12A 110.1 . . ?
C11 C12 H12B 110.1 . . ?
C11 C12 C13 108.1(14) . . ?
H12A C12 H12B 108.4 . . ?
C13 C12 H12A 110.1 . . ?
C13 C12 H12B 110.1 . . ?
C12 C13 H13A 110.8 . . ?
C12 C13 H13B 110.8 . . ?
C12 C13 C14 104.5(15) . . ?
H13A C13 H13B 108.9 . . ?
C14 C13 H13A 110.8 . . ?
C14 C13 H13B 110.8 . . ?
C13 C14 H14A 111.0 . . ?
C13 C14 H14B 111.0 . . ?
H14A C14 H14B 109.0 . . ?
C15 C14 C13 103.7(15) . . ?
C15 C14 H14A 111.0 . . ?
C15 C14 H14B 111.0 . . ?
N2 C15 C14 108.6(14) . . ?
N2 C15 H15A 110.0 . . ?
N2 C15 H15B 110.0 . . ?
C14 C15 H15A 110.0 . . ?
C14 C15 H15B 110.0 . . ?
H15A C15 H15B 108.4 . . ?
C16 N3 Dy1 111.8(3) . . ?
C16 N3 C17 120.7(3) . . ?
C17 N3 Dy1 127.5(3) . . ?
C27 N4 C35 124.6(4) . . ?
C27 N4 C34 112.1(4) . . ?
C34 N4 C35 123.2(4) . . ?
C37 N5 C36 110.2(6) . . ?
C41 N5 C36 111.0(7) . . ?
C41 N5 C37 113.1(8) . . ?
C36A N5 C37A 103.3(11) . . ?
C41A N5 C36A 119.4(15) . . ?
C41A N5 C37A 102.7(16) . . ?
N4 C35 H35A 109.6 . . ?
N4 C35 H35B 109.6 . . ?
N4 C35 H35C 109.0 . . ?
N4 C35 H35D 109.0 . . ?
N4 C35 C36 110.3(4) . . ?
N4 C35 C36A 113.1(7) . . ?
H35A C35 H35B 108.1 . . ?
H35C C35 H35D 107.8 . . ?
C36 C35 H35A 109.6 . . ?
C36 C35 H35B 109.6 . . ?
C36A C35 H35C 109.0 . . ?
C36A C35 H35D 109.0 . . ?
N5 C36 C35 111.0(6) . . ?
N5 C36 H36A 109.4 . . ?
N5 C36 H36B 109.4 . . ?
C35 C36 H36A 109.4 . . ?
C35 C36 H36B 109.4 . . ?
H36A C36 H36B 108.0 . . ?
N5 C37 H37A 109.9 . . ?
N5 C37 H37B 109.9 . . ?
N5 C37 C38 109.0(9) . . ?
H37A C37 H37B 108.3 . . ?
C38 C37 H37A 109.9 . . ?
C38 C37 H37B 109.9 . . ?
C37 C38 H38A 109.4 . . ?
C37 C38 H38B 109.4 . . ?
H38A C38 H38B 108.0 . . ?
C39 C38 C37 111.4(10) . . ?
C39 C38 H38A 109.4 . . ?
C39 C38 H38B 109.4 . . ?
C38 C39 H39A 109.9 . . ?
C38 C39 H39B 109.9 . . ?
H39A C39 H39B 108.3 . . ?
C40 C39 C38 108.8(10) . . ?
C40 C39 H39A 109.9 . . ?
C40 C39 H39B 109.9 . . ?
C39 C40 H40A 110.5 . . ?
C39 C40 H40B 110.5 . . ?
C39 C40 C41 106.3(9) . . ?
H40A C40 H40B 108.7 . . ?
C41 C40 H40A 110.5 . . ?
C41 C40 H40B 110.5 . . ?
N5 C41 C40 113.3(9) . . ?
N5 C41 H41A 108.9 . . ?
N5 C41 H41B 108.9 . . ?
C40 C41 H41A 108.9 . . ?
C40 C41 H41B 108.9 . . ?
H41A C41 H41B 107.7 . . ?
C43 N6 Dy1 129.0(4) . . ?
C42 N6 Dy1 111.0(3) . . ?
C42 N6 C43 119.8(4) . . ?
C42 N6 C43A 122.5(9) . . ?
C43A N6 Dy1 126.2(9) . . ?
N6 C43 C44 106.9(5) . . ?
N6 C43 C45 107.2(5) . . ?
N6 C43 C46 116.2(5) . . ?
C44 C43 C46 107.9(6) . . ?
C45 C43 C44 110.3(6) . . ?
C45 C43 C46 108.3(6) . . ?
C43 C44 H44A 109.5 . . ?
C43 C44 H44B 109.5 . . ?
C43 C44 C47 110.6(6) . . ?
H44A C44 H44B 108.1 . . ?
C47 C44 H44A 109.5 . . ?
C47 C44 H44B 109.5 . . ?
C43 C45 H45A 109.5 . . ?
C43 C45 H45B 109.5 . . ?
C43 C45 C49 110.8(6) . . ?
H45A C45 H45B 108.1 . . ?
C49 C45 H45A 109.5 . . ?
C49 C45 H45B 109.5 . . ?
C43 C46 H46A 109.6 . . ?
C43 C46 H46B 109.6 . . ?
C43 C46 C51 110.3(5) . . ?
H46A C46 H46B 108.1 . . ?
C51 C46 H46A 109.6 . . ?
C51 C46 H46B 109.6 . . ?
C44 C47 H47 111.4 . . ?
C48 C47 C44 105.2(7) . . ?
C48 C47 H47 111.4 . . ?
C48 C47 C52 112.1(8) . . ?
C52 C47 C44 105.2(7) . . ?
C52 C47 H47 111.4 . . ?
C47 C48 H48A 108.5 . . ?
C47 C48 H48B 108.5 . . ?
H48A C48 H48B 107.5 . . ?
C49 C48 C47 115.1(8) . . ?
C49 C48 H48A 108.5 . . ?
C49 C48 H48B 108.5 . . ?
C45 C49 H49 111.1 . . ?
C48 C49 C45 105.4(7) . . ?
C48 C49 H49 111.1 . . ?
C48 C49 C50 112.7(8) . . ?
C50 C49 C45 105.3(8) . . ?
C50 C49 H49 111.1 . . ?
C49 C50 H50A 109.0 . . ?
C49 C50 H50B 109.0 . . ?
C49 C50 C51 112.7(7) . . ?
H50A C50 H50B 107.8 . . ?
C51 C50 H50A 109.0 . . ?
C51 C50 H50B 109.0 . . ?
C46 C51 H51 110.7 . . ?
C50 C51 C46 107.8(6) . . ?
C50 C51 H51 110.7 . . ?
C52 C51 C46 105.5(7) . . ?
C52 C51 C50 111.5(7) . . ?
C52 C51 H51 110.7 . . ?
C47 C52 H52A 109.2 . . ?
C47 C52 H52B 109.2 . . ?
C51 C52 C47 112.3(7) . . ?
C51 C52 H52A 109.2 . . ?
C51 C52 H52B 109.2 . . ?
H52A C52 H52B 107.9 . . ?
N1 C1 Dy1 143.1(3) . . ?
N1 C1 C2 105.1(4) . . ?
C2 C1 Dy1 111.5(3) . . ?
C1 C2 C3 109.8(4) . . ?
C1 C2 C16 122.9(4) . . ?
C16 C2 C3 127.2(4) . . ?
C4 C3 C2 136.6(4) . . ?
C4 C3 C8 117.8(4) . . ?
C8 C3 C2 105.5(4) . . ?
C3 C4 H4 120.4 . . ?
C5 C4 C3 119.2(5) . . ?
C5 C4 H4 120.4 . . ?
C4 C5 H5 119.2 . . ?
C4 C5 C6 121.6(5) . . ?
C6 C5 H5 119.2 . . ?
C5 C6 H6 119.4 . . ?
C7 C6 C5 121.2(5) . . ?
C7 C6 H6 119.4 . . ?
C6 C7 H7 121.3 . . ?
C6 C7 C8 117.3(5) . . ?
C8 C7 H7 121.3 . . ?
N1 C8 C3 107.8(4) . . ?
N1 C8 C7 129.3(4) . . ?
C7 C8 C3 122.9(4) . . ?
N1 C9 H9A 109.4 . . ?
N1 C9 H9B 109.4 . . ?
N1 C9 C10 111.2(4) . . ?
H9A C9 H9B 108.0 . . ?
C10 C9 H9A 109.4 . . ?
C10 C9 H9B 109.4 . . ?
N2 C10 C9 113.3(4) . . ?
N2 C10 H10A 108.9 . . ?
N2 C10 H10B 108.9 . . ?
C9 C10 H10A 108.9 . . ?
C9 C10 H10B 108.9 . . ?
H10A C10 H10B 107.7 . . ?
N3 C16 C2 124.1(4) . . ?
N3 C16 H16 117.9 . . ?
C2 C16 H16 117.9 . . ?
N3 C17 C18 108.8(8) . . ?
N3 C17 C19 106.2(11) . . ?
N3 C17 C20 118.3(9) . . ?
N3 C17 C18A 107.6(10) . . ?
N3 C17 C20A 110.6(12) . . ?
C18 C17 C19 112.6(13) . . ?
C18 C17 C20 104.0(13) . . ?
C20 C17 C19 107.2(12) . . ?
C18A C17 C20A 116.0(17) . . ?
C19A C17 N3 109.1(17) . . ?
C19A C17 C18A 107.3(19) . . ?
C19A C17 C20A 106.1(18) . . ?
N4 C27 Dy1 147.2(3) . . ?
N4 C27 C28 105.0(4) . . ?
C28 C27 Dy1 106.5(3) . . ?
C27 C28 C29 110.3(4) . . ?
C27 C28 C42 124.3(4) . . ?
C29 C28 C42 125.5(4) . . ?
C30 C29 C28 135.8(5) . . ?
C30 C29 C34 118.8(4) . . ?
C34 C29 C28 105.4(4) . . ?
C29 C30 H30 120.6 . . ?
C31 C30 C29 118.9(5) . . ?
C31 C30 H30 120.6 . . ?
C30 C31 H31 119.4 . . ?
C30 C31 C32 121.2(6) . . ?
C32 C31 H31 119.4 . . ?
C31 C32 H32 119.4 . . ?
C33 C32 C31 121.2(5) . . ?
C33 C32 H32 119.4 . . ?
C32 C33 H33 120.9 . . ?
C32 C33 C34 118.2(5) . . ?
C34 C33 H33 120.9 . . ?
N4 C34 C29 107.3(4) . . ?
N4 C34 C33 131.1(5) . . ?
C33 C34 C29 121.6(5) . . ?
N6 C42 C28 123.9(4) . . ?
N6 C42 H42 118.1 . . ?
C28 C42 H42 118.1 . . ?
Dy1 C57 H57A 102.5 . . ?
Dy1 C57 H57B 102.5 . . ?
Dy1 C57 H57C 105.1 . . ?
Dy1 C57 H57D 105.1 . . ?
H57A C57 H57B 104.9 . . ?
H57C C57 H57D 105.9 . . ?
Si1 C57 Dy1 138.5(3) . . ?
Si1 C57 H57A 102.5 . . ?
Si1 C57 H57B 102.5 . . ?
Si1A C57 Dy1 128.8(6) . . ?
Si1A C57 H57C 105.1 . . ?
Si1A C57 H57D 105.1 . . ?
C57 Si1 C58 111.3(4) . . ?
C57 Si1 C59 110.7(4) . . ?
C57 Si1 C60 113.6(4) . . ?
C58 Si1 C59 108.9(5) . . ?
C58 Si1 C60 105.1(5) . . ?
C60 Si1 C59 106.9(6) . . ?
Si1 C58 H58A 109.5 . . ?
Si1 C58 H58B 109.5 . . ?
Si1 C58 H58C 109.5 . . ?
H58A C58 H58B 109.5 . . ?
H58A C58 H58C 109.5 . . ?
H58B C58 H58C 109.5 . . ?
Si1 C59 H59A 109.5 . . ?
Si1 C59 H59B 109.5 . . ?
Si1 C59 H59C 109.5 . . ?
H59A C59 H59B 109.5 . . ?
H59A C59 H59C 109.5 . . ?
H59B C59 H59C 109.5 . . ?
Si1 C60 H60A 109.5 . . ?
Si1 C60 H60B 109.5 . . ?
Si1 C60 H60C 109.5 . . ?
H60A C60 H60B 109.5 . . ?
H60A C60 H60C 109.5 . . ?
H60B C60 H60C 109.5 . . ?
C17 C18 H18A 109.4 . . ?
C17 C18 H18B 109.4 . . ?
C17 C18 C21 111.3(11) . . ?
H18A C18 H18B 108.0 . . ?
C21 C18 H18A 109.4 . . ?
C21 C18 H18B 109.4 . . ?
C17 C19 H19A 109.6 . . ?
C17 C19 H19B 109.6 . . ?
H19A C19 H19B 108.1 . . ?
C23 C19 C17 110.4(17) . . ?
C23 C19 H19A 109.6 . . ?
C23 C19 H19B 109.6 . . ?
C17 C20 H20A 109.6 . . ?
C17 C20 H20B 109.6 . . ?
C17 C20 C25 110.5(15) . . ?
H20A C20 H20B 108.1 . . ?
C25 C20 H20A 109.6 . . ?
C25 C20 H20B 109.6 . . ?
C18 C21 H21 110.2 . . ?
C18 C21 C26 107.5(9) . . ?
C22 C21 C18 108.3(9) . . ?
C22 C21 H21 110.2 . . ?
C22 C21 C26 110.4(10) . . ?
C26 C21 H21 110.2 . . ?
C21 C22 H22A 108.4 . . ?
C21 C22 H22B 108.4 . . ?
C21 C22 C23 115.6(13) . . ?
H22A C22 H22B 107.4 . . ?
C23 C22 H22A 108.4 . . ?
C23 C22 H22B 108.4 . . ?
C19 C23 C22 110.0(15) . . ?
C19 C23 H23 111.8 . . ?
C22 C23 H23 111.8 . . ?
C24 C23 C19 109.4(12) . . ?
C24 C23 C22 101.5(14) . . ?
C24 C23 H23 111.8 . . ?
C23 C24 H24A 110.0 . . ?
C23 C24 H24B 110.0 . . ?
C23 C24 C25 108.4(12) . . ?
H24A C24 H24B 108.4 . . ?
C25 C24 H24A 110.0 . . ?
C25 C24 H24B 110.0 . . ?
C20 C25 H25 106.2 . . ?
C24 C25 C20 108.2(12) . . ?
C24 C25 H25 106.2 . . ?
C26 C25 C20 106.1(15) . . ?
C26 C25 C24 122.9(15) . . ?
C26 C25 H25 106.2 . . ?
C21 C26 H26A 110.9 . . ?
C21 C26 H26B 110.9 . . ?
C25 C26 C21 104.4(12) . . ?
C25 C26 H26A 110.9 . . ?
C25 C26 H26B 110.9 . . ?
H26A C26 H26B 108.9 . . ?
C17 C18A H18C 109.7 . . ?
C17 C18A H18D 109.7 . . ?
C17 C18A C21A 109.8(16) . . ?
H18C C18A H18D 108.2 . . ?
C21A C18A H18C 109.7 . . ?
C21A C18A H18D 109.7 . . ?
C17 C19A H19C 109.5 . . ?
C17 C19A H19D 109.5 . . ?
C17 C19A C23A 111(2) . . ?
H19C C19A H19D 108.1 . . ?
C23A C19A H19C 109.5 . . ?
C23A C19A H19D 109.5 . . ?
C17 C20A H20C 109.8 . . ?
C17 C20A H20D 109.8 . . ?
H20C C20A H20D 108.3 . . ?
C25A C20A C17 109(2) . . ?
C25A C20A H20C 109.8 . . ?
C25A C20A H20D 109.8 . . ?
C18A C21A H21A 109.6 . . ?
C22A C21A C18A 109.2(14) . . ?
C22A C21A H21A 109.6 . . ?
C26A C21A C18A 107.5(13) . . ?
C26A C21A H21A 109.6 . . ?
C26A C21A C22A 111.2(15) . . ?
C21A C22A H22C 111.5 . . ?
C21A C22A H22D 111.5 . . ?
C21A C22A C23A 101.2(17) . . ?
H22C C22A H22D 109.4 . . ?
C23A C22A H22C 111.5 . . ?
C23A C22A H22D 111.5 . . ?
C19A C23A H23A 106.3 . . ?
C22A C23A C19A 103(2) . . ?
C22A C23A H23A 106.3 . . ?
C24A C23A C19A 107.6(17) . . ?
C24A C23A C22A 126(2) . . ?
C24A C23A H23A 106.3 . . ?
C23A C24A H24C 109.2 . . ?
C23A C24A H24D 109.2 . . ?
H24C C24A H24D 107.9 . . ?
C25A C24A C23A 111.9(17) . . ?
C25A C24A H24C 109.2 . . ?
C25A C24A H24D 109.2 . . ?
C20A C25A H25A 113.6 . . ?
C20A C25A C26A 110(2) . . ?
C24A C25A C20A 109.5(18) . . ?
C24A C25A H25A 113.6 . . ?
C24A C25A C26A 95.4(16) . . ?
C26A C25A H25A 113.6 . . ?
C21A C26A C25A 116.5(16) . . ?
C21A C26A H26C 108.2 . . ?
C21A C26A H26D 108.2 . . ?
C25A C26A H26C 108.2 . . ?
C25A C26A H26D 108.2 . . ?
H26C C26A H26D 107.3 . . ?
N6 C43A C44A 112.8(14) . . ?
N6 C43A C45A 110.4(13) . . ?
N6 C43A C46A 110.7(13) . . ?
C44A C43A C45A 106.6(15) . . ?
C44A C43A C46A 108.8(15) . . ?
C45A C43A C46A 107.3(15) . . ?
C43A C44A H44C 109.4 . . ?
C43A C44A H44D 109.4 . . ?
C43A C44A C47A 111.3(13) . . ?
H44C C44A H44D 108.0 . . ?
C47A C44A H44C 109.4 . . ?
C47A C44A H44D 109.4 . . ?
C43A C45A H45C 109.2 . . ?
C43A C45A H45D 109.2 . . ?
C43A C45A C49A 112.2(13) . . ?
H45C C45A H45D 107.9 . . ?
C49A C45A H45C 109.2 . . ?
C49A C45A H45D 109.2 . . ?
C43A C46A H46C 109.6 . . ?
C43A C46A H46D 109.6 . . ?
C43A C46A C51A 110.1(13) . . ?
H46C C46A H46D 108.1 . . ?
C51A C46A H46C 109.6 . . ?
C51A C46A H46D 109.6 . . ?
C44A C47A H47A 111.3 . . ?
C48A C47A C44A 98.3(15) . . ?
C48A C47A H47A 111.3 . . ?
C52A C47A C44A 113.7(17) . . ?
C52A C47A H47A 111.3 . . ?
C52A C47A C48A 110.3(17) . . ?
C47A C48A H48C 108.4 . . ?
C47A C48A H48D 108.4 . . ?
H48C C48A H48D 107.5 . . ?
C49A C48A C47A 115.5(17) . . ?
C49A C48A H48C 108.4 . . ?
C49A C48A H48D 108.4 . . ?
C45A C49A H49A 112.6 . . ?
C48A C49A C45A 114.1(18) . . ?
C48A C49A H49A 112.6 . . ?
C48A C49A C50A 109.7(18) . . ?
C50A C49A C45A 94.0(15) . . ?
C50A C49A H49A 112.6 . . ?
C49A C50A H50C 108.6 . . ?
C49A C50A H50D 108.6 . . ?
C49A C50A C51A 114.8(17) . . ?
H50C C50A H50D 107.5 . . ?
C51A C50A H50C 108.6 . . ?
C51A C50A H50D 108.6 . . ?
C46A C51A H51A 111.3 . . ?
C50A C51A C46A 115.8(17) . . ?
C50A C51A H51A 111.3 . . ?
C50A C51A C52A 109.2(17) . . ?
C52A C51A C46A 97.1(15) . . ?
C52A C51A H51A 111.3 . . ?
C47A C52A C51A 112.2(16) . . ?
C47A C52A H52C 109.2 . . ?
C47A C52A H52D 109.2 . . ?
C51A C52A H52C 109.2 . . ?
C51A C52A H52D 109.2 . . ?
H52C C52A H52D 107.9 . . ?
C58A Si1A C57 113.0(9) . . ?
C58A Si1A C59A 109.6(13) . . ?
C58A Si1A C60A 102.1(12) . . ?
C59A Si1A C57 112.5(9) . . ?
C59A Si1A C60A 107.0(14) . . ?
C60A Si1A C57 111.9(9) . . ?
Si1A C58A H58D 109.5 . . ?
Si1A C58A H58E 109.5 . . ?
Si1A C58A H58F 109.5 . . ?
H58D C58A H58E 109.5 . . ?
H58D C58A H58F 109.5 . . ?
H58E C58A H58F 109.5 . . ?
Si1A C59A H59D 109.5 . . ?
Si1A C59A H59E 109.5 . . ?
Si1A C59A H59F 109.5 . . ?
H59D C59A H59E 109.5 . . ?
H59D C59A H59F 109.5 . . ?
H59E C59A H59F 109.5 . . ?
Si1A C60A H60D 109.5 . . ?
Si1A C60A H60E 109.5 . . ?
Si1A C60A H60F 109.5 . . ?
H60D C60A H60E 109.5 . . ?
H60D C60A H60F 109.5 . . ?
H60E C60A H60F 109.5 . . ?
N2 C11A H11C 109.4 . . ?
N2 C11A H11D 109.4 . . ?
N2 C11A C12A 111.2(8) . . ?
H11C C11A H11D 108.0 . . ?
C12A C11A H11C 109.4 . . ?
C12A C11A H11D 109.4 . . ?
C11A C12A H12C 109.5 . . ?
C11A C12A H12D 109.5 . . ?
H12C C12A H12D 108.1 . . ?
C13A C12A C11A 110.8(8) . . ?
C13A C12A H12C 109.5 . . ?
C13A C12A H12D 109.5 . . ?
C12A C13A H13C 109.1 . . ?
C12A C13A H13D 109.1 . . ?
C12A C13A C14A 112.3(9) . . ?
H13C C13A H13D 107.9 . . ?
C14A C13A H13C 109.1 . . ?
C14A C13A H13D 109.1 . . ?
C13A C14A H14C 109.1 . . ?
C13A C14A H14D 109.1 . . ?
H14C C14A H14D 107.9 . . ?
C15A C14A C13A 112.4(9) . . ?
C15A C14A H14C 109.1 . . ?
C15A C14A H14D 109.1 . . ?
N2 C15A C14A 113.4(9) . . ?
N2 C15A H15C 108.9 . . ?
N2 C15A H15D 108.9 . . ?
C14A C15A H15C 108.9 . . ?
C14A C15A H15D 108.9 . . ?
H15C C15A H15D 107.7 . . ?
N5 C36A C35 111.4(12) . . ?
N5 C36A H36C 109.4 . . ?
N5 C36A H36D 109.4 . . ?
C35 C36A H36C 109.4 . . ?
C35 C36A H36D 109.4 . . ?
H36C C36A H36D 108.0 . . ?
N5 C37A H37C 110.8 . . ?
N5 C37A H37D 110.8 . . ?
N5 C37A C38A 104.8(16) . . ?
H37C C37A H37D 108.9 . . ?
C38A C37A H37C 110.8 . . ?
C38A C37A H37D 110.8 . . ?
C37A C38A H38C 111.8 . . ?
C37A C38A H38D 111.8 . . ?
H38C C38A H38D 109.5 . . ?
C39A C38A C37A 99.9(18) . . ?
C39A C38A H38C 111.8 . . ?
C39A C38A H38D 111.8 . . ?
C38A C39A H39C 111.7 . . ?
C38A C39A H39D 111.7 . . ?
H39C C39A H39D 109.5 . . ?
C40A C39A C38A 100.2(19) . . ?
C40A C39A H39C 111.7 . . ?
C40A C39A H39D 111.7 . . ?
C39A C40A H40C 109.5 . . ?
C39A C40A H40D 109.5 . . ?
C39A C40A C41A 111(2) . . ?
H40C C40A H40D 108.1 . . ?
C41A C40A H40C 109.5 . . ?
C41A C40A H40D 109.5 . . ?
N5 C41A C40A 104.3(16) . . ?
N5 C41A H41C 110.9 . . ?
N5 C41A H41D 110.9 . . ?
C40A C41A H41C 110.9 . . ?
C40A C41A H41D 110.9 . . ?
H41C C41A H41D 108.9 . . ?
O1 C53A H53C 109.0 . . ?
O1 C53A H53D 109.0 . . ?
H53C C53A H53D 107.8 . . ?
C54A C53A O1 113.1(11) . . ?
C54A C53A H53C 109.0 . . ?
C54A C53A H53D 109.0 . . ?
C53A C54A H54C 110.9 . . ?
C53A C54A H54D 110.9 . . ?
C53A C54A C55A 104.2(11) . . ?
H54C C54A H54D 108.9 . . ?
C55A C54A H54C 110.9 . . ?
C55A C54A H54D 110.9 . . ?
C54A C55A H55C 110.3 . . ?
C54A C55A H55D 110.3 . . ?
H55C C55A H55D 108.6 . . ?
C56A C55A C54A 106.9(11) . . ?
C56A C55A H55C 110.3 . . ?
C56A C55A H55D 110.3 . . ?
O1 C56A C55A 107.3(10) . . ?
O1 C56A H56C 110.3 . . ?
O1 C56A H56D 110.3 . . ?
C55A C56A H56C 110.3 . . ?
C55A C56A H56D 110.3 . . ?
H56C C56A H56D 108.5 . . ?
H66A C66 H66B 109.5 . . ?
H66A C66 H66C 109.5 . . ?
H66B C66 H66C 109.5 . . ?
C65 C66 H66A 109.5 . . ?
C65 C66 H66B 109.5 . . ?
C65 C66 H66C 109.5 . . ?
C66 C65 H65A 110.3 . . ?
C66 C65 H65B 110.3 . . ?
H65A C65 H65B 108.6 . . ?
C64 C65 C66 107.0(16) . . ?
C64 C65 H65A 110.3 . . ?
C64 C65 H65B 110.3 . . ?
C65 C64 H64A 110.4 . . ?
C65 C64 H64B 110.4 . . ?
C65 C64 C63 106.5(18) . . ?
H64A C64 H64B 108.6 . . ?
C63 C64 H64A 110.4 . . ?
C63 C64 H64B 110.4 . . ?
C64 C63 H63A 110.5 . . ?
C64 C63 H63B 110.5 . . ?
H63A C63 H63B 108.7 . . ?
C62 C63 C64 106.1(18) . . ?
C62 C63 H63A 110.5 . . ?
C62 C63 H63B 110.5 . . ?
C63 C62 H62A 109.9 . . ?
C63 C62 H62B 109.9 . . ?
C63 C62 C61 109.0(19) . . ?
H62A C62 H62B 108.3 . . ?
C61 C62 H62A 109.9 . . ?
C61 C62 H62B 109.9 . . ?
C62 C61 H61A 109.5 . . ?
C62 C61 H61B 109.5 . . ?
C62 C61 H61C 109.5 . . ?
H61A C61 H61B 109.5 . . ?
H61A C61 H61C 109.5 . . ?
H61B C61 H61C 109.5 . . ?

loop_
_geom_bond_atom_site_label_1
_geom_bond_atom_site_label_2
_geom_bond_distance
_geom_bond_site_symmetry_2
_geom_bond_publ_flag
Dy1 O1 2.419(3) . ?
Dy1 N3 2.607(3) . ?
Dy1 N6 2.470(3) . ?
Dy1 C1 2.507(4) . ?
Dy1 C27 2.491(4) . ?
Dy1 C57 2.419(4) . ?
O1 C53 1.415(10) . ?
O1 C56 1.462(11) . ?
O1 C53A 1.479(11) . ?
O1 C56A 1.412(11) . ?
C53 H53A 0.9700 . ?
C53 H53B 0.9700 . ?
C53 C54 1.423(12) . ?
C54 H54A 0.9700 . ?
C54 H54B 0.9700 . ?
C54 C55 1.497(13) . ?
C55 H55A 0.9700 . ?
C55 H55B 0.9700 . ?
C55 C56 1.420(12) . ?
C56 H56A 0.9700 . ?
C56 H56B 0.9700 . ?
N1 C1 1.378(5) . ?
N1 C8 1.389(5) . ?
N1 C9 1.456(5) . ?
N2 C11 1.466(13) . ?
N2 C15 1.457(13) . ?
N2 C10 1.458(6) . ?
N2 C11A 1.454(9) . ?
N2 C15A 1.464(10) . ?
C11 H11A 0.9700 . ?
C11 H11B 0.9700 . ?
C11 C12 1.532(13) . ?
C12 H12A 0.9700 . ?
C12 H12B 0.9700 . ?
C12 C13 1.540(14) . ?
C13 H13A 0.9700 . ?
C13 H13B 0.9700 . ?
C13 C14 1.547(14) . ?
C14 H14A 0.9700 . ?
C14 H14B 0.9700 . ?
C14 C15 1.547(13) . ?
C15 H15A 0.9700 . ?
C15 H15B 0.9700 . ?
N3 C16 1.283(5) . ?
N3 C17 1.488(5) . ?
N4 C35 1.452(6) . ?
N4 C27 1.377(5) . ?
N4 C34 1.390(6) . ?
N5 C36 1.459(8) . ?
N5 C37 1.443(9) . ?
N5 C41 1.418(10) . ?
N5 C36A 1.455(14) . ?
N5 C37A 1.498(14) . ?
N5 C41A 1.405(14) . ?
C35 H35A 0.9700 . ?
C35 H35B 0.9700 . ?
C35 H35C 0.9700 . ?
C35 H35D 0.9700 . ?
C35 C36 1.519(8) . ?
C35 C36A 1.516(16) . ?
C36 H36A 0.9700 . ?
C36 H36B 0.9700 . ?
C37 H37A 0.9700 . ?
C37 H37B 0.9700 . ?
C37 C38 1.588(11) . ?
C38 H38A 0.9700 . ?
C38 H38B 0.9700 . ?
C38 C39 1.500(12) . ?
C39 H39A 0.9700 . ?
C39 H39B 0.9700 . ?
C39 C40 1.471(11) . ?
C40 H40A 0.9700 . ?
C40 H40B 0.9700 . ?
C40 C41 1.553(10) . ?
C41 H41A 0.9700 . ?
C41 H41B 0.9700 . ?
N6 C43 1.480(6) . ?
N6 C42 1.288(5) . ?
N6 C43A 1.483(13) . ?
C43 C44 1.513(10) . ?
C43 C45 1.511(9) . ?
C43 C46 1.531(9) . ?
C44 H44A 0.9700 . ?
C44 H44B 0.9700 . ?
C44 C47 1.577(10) . ?
C45 H45A 0.9700 . ?
C45 H45B 0.9700 . ?
C45 C49 1.597(10) . ?
C46 H46A 0.9700 . ?
C46 H46B 0.9700 . ?
C46 C51 1.570(9) . ?
C47 H47 0.9800 . ?
C47 C48 1.504(13) . ?
C47 C52 1.508(11) . ?
C48 H48A 0.9700 . ?
C48 H48B 0.9700 . ?
C48 C49 1.441(13) . ?
C49 H49 0.9800 . ?
C49 C50 1.489(12) . ?
C50 H50A 0.9700 . ?
C50 H50B 0.9700 . ?
C50 C51 1.509(11) . ?
C51 H51 0.9800 . ?
C51 C52 1.499(11) . ?
C52 H52A 0.9700 . ?
C52 H52B 0.9700 . ?
C1 C2 1.409(5) . ?
C2 C3 1.438(6) . ?
C2 C16 1.431(6) . ?
C3 C4 1.395(6) . ?
C3 C8 1.402(6) . ?
C4 H4 0.9300 . ?
C4 C5 1.374(8) . ?
C5 H5 0.9300 . ?
C5 C6 1.380(8) . ?
C6 H6 0.9300 . ?
C6 C7 1.367(7) . ?
C7 H7 0.9300 . ?
C7 C8 1.389(6) . ?
C9 H9A 0.9700 . ?
C9 H9B 0.9700 . ?
C9 C10 1.512(7) . ?
C10 H10A 0.9700 . ?
C10 H10B 0.9700 . ?
C16 H16 0.9300 . ?
C17 C18 1.49(2) . ?
C17 C19 1.57(3) . ?
C17 C20 1.52(3) . ?
C17 C18A 1.56(3) . ?
C17 C19A 1.48(4) . ?
C17 C20A 1.58(4) . ?
C27 C28 1.401(6) . ?
C28 C29 1.436(6) . ?
C28 C42 1.437(6) . ?
C29 C30 1.389(7) . ?
C29 C34 1.408(6) . ?
C30 H30 0.9300 . ?
C30 C31 1.384(8) . ?
C31 H31 0.9300 . ?
C31 C32 1.387(9) . ?
C32 H32 0.9300 . ?
C32 C33 1.359(8) . ?
C33 H33 0.9300 . ?
C33 C34 1.393(6) . ?
C42 H42 0.9300 . ?
C57 H57A 0.9700 . ?
C57 H57B 0.9700 . ?
C57 H57C 0.9700 . ?
C57 H57D 0.9700 . ?
C57 Si1 1.805(6) . ?
C57 Si1A 1.858(12) . ?
Si1 C58 1.843(8) . ?
Si1 C59 1.864(9) . ?
Si1 C60 1.864(8) . ?
C58 H58A 0.9600 . ?
C58 H58B 0.9600 . ?
C58 H58C 0.9600 . ?
C59 H59A 0.9600 . ?
C59 H59B 0.9600 . ?
C59 H59C 0.9600 . ?
C60 H60A 0.9600 . ?
C60 H60B 0.9600 . ?
C60 H60C 0.9600 . ?
C18 H18A 0.9700 . ?
C18 H18B 0.9700 . ?
C18 C21 1.53(2) . ?
C19 H19A 0.9700 . ?
C19 H19B 0.9700 . ?
C19 C23 1.52(3) . ?
C20 H20A 0.9700 . ?
C20 H20B 0.9700 . ?
C20 C25 1.54(2) . ?
C21 H21 0.9800 . ?
C21 C22 1.513(13) . ?
C21 C26 1.532(15) . ?
C22 H22A 0.9700 . ?
C22 H22B 0.9700 . ?
C22 C23 1.55(3) . ?
C23 H23 0.9800 . ?
C23 C24 1.519(16) . ?
C24 H24A 0.9700 . ?
C24 H24B 0.9700 . ?
C24 C25 1.531(15) . ?
C25 H25 0.9800 . ?
C25 C26 1.39(3) . ?
C26 H26A 0.9700 . ?
C26 H26B 0.9700 . ?
C18A H18C 0.9700 . ?
C18A H18D 0.9700 . ?
C18A C21A 1.57(3) . ?
C19A H19C 0.9700 . ?
C19A H19D 0.9700 . ?
C19A C23A 1.58(4) . ?
C20A H20C 0.9700 . ?
C20A H20D 0.9700 . ?
C20A C25A 1.56(4) . ?
C21A H21A 0.9800 . ?
C21A C22A 1.530(19) . ?
C21A C26A 1.50(2) . ?
C22A H22C 0.9700 . ?
C22A H22D 0.9700 . ?
C22A C23A 1.56(4) . ?
C23A H23A 0.9800 . ?
C23A C24A 1.51(2) . ?
C24A H24C 0.9700 . ?
C24A H24D 0.9700 . ?
C24A C25A 1.49(2) . ?
C25A H25A 0.9800 . ?
C25A C26A 1.77(4) . ?
C26A H26C 0.9700 . ?
C26A H26D 0.9700 . ?
C43A C44A 1.490(18) . ?
C43A C45A 1.519(18) . ?
C43A C46A 1.526(18) . ?
C44A H44C 0.9700 . ?
C44A H44D 0.9700 . ?
C44A C47A 1.591(18) . ?
C45A H45C 0.9700 . ?
C45A H45D 0.9700 . ?
C45A C49A 1.638(18) . ?
C46A H46C 0.9700 . ?
C46A H46D 0.9700 . ?
C46A C51A 1.574(17) . ?
C47A H47A 0.9800 . ?
C47A C48A 1.51(2) . ?
C47A C52A 1.494(19) . ?
C48A H48C 0.9700 . ?
C48A H48D 0.9700 . ?
C48A C49A 1.42(2) . ?
C49A H49A 0.9800 . ?
C49A C50A 1.51(2) . ?
C50A H50C 0.9700 . ?
C50A H50D 0.9700 . ?
C50A C51A 1.509(19) . ?
C51A H51A 0.9800 . ?
C51A C52A 1.517(19) . ?
C52A H52C 0.9700 . ?
C52A H52D 0.9700 . ?
Si1A C58A 1.843(13) . ?
Si1A C59A 1.843(13) . ?
Si1A C60A 1.857(13) . ?
C58A H58D 0.9600 . ?
C58A H58E 0.9600 . ?
C58A H58F 0.9600 . ?
C59A H59D 0.9600 . ?
C59A H59E 0.9600 . ?
C59A H59F 0.9600 . ?
C60A H60D 0.9600 . ?
C60A H60E 0.9600 . ?
C60A H60F 0.9600 . ?
C11A H11C 0.9700 . ?
C11A H11D 0.9700 . ?
C11A C12A 1.522(10) . ?
C12A H12C 0.9700 . ?
C12A H12D 0.9700 . ?
C12A C13A 1.508(10) . ?
C13A H13C 0.9700 . ?
C13A H13D 0.9700 . ?
C13A C14A 1.546(11) . ?
C14A H14C 0.9700 . ?
C14A H14D 0.9700 . ?
C14A C15A 1.515(10) . ?
C15A H15C 0.9700 . ?
C15A H15D 0.9700 . ?
C36A H36C 0.9700 . ?
C36A H36D 0.9700 . ?
C37A H37C 0.9700 . ?
C37A H37D 0.9700 . ?
C37A C38A 1.569(15) . ?
C38A H38C 0.9700 . ?
C38A H38D 0.9700 . ?
C38A C39A 1.545(15) . ?
C39A H39C 0.9700 . ?
C39A H39D 0.9700 . ?
C39A C40A 1.532(15) . ?
C40A H40C 0.9700 . ?
C40A H40D 0.9700 . ?
C40A C41A 1.551(15) . ?
C41A H41C 0.9700 . ?
C41A H41D 0.9700 . ?
C53A H53C 0.9700 . ?
C53A H53D 0.9700 . ?
C53A C54A 1.367(12) . ?
C54A H54C 0.9700 . ?
C54A H54D 0.9700 . ?
C54A C55A 1.488(13) . ?
C55A H55C 0.9700 . ?
C55A H55D 0.9700 . ?
C55A C56A 1.463(12) . ?
C56A H56C 0.9700 . ?
C56A H56D 0.9700 . ?
C66 H66A 0.9600 . ?
C66 H66B 0.9600 . ?
C66 H66C 0.9600 . ?
C66 C65 1.520(13) . ?
C65 H65A 0.9700 . ?
C65 H65B 0.9700 . ?
C65 C64 1.504(13) . ?
C64 H64A 0.9700 . ?
C64 H64B 0.9700 . ?
C64 C63 1.524(14) . ?
C63 H63A 0.9700 . ?
C63 H63B 0.9700 . ?
C63 C62 1.506(14) . ?
C62 H62A 0.9700 . ?
C62 H62B 0.9700 . ?
C62 C61 1.521(13) . ?
C61 H61A 0.9600 . ?
C61 H61B 0.9600 . ?
C61 H61C 0.9600 . ?

loop_
_geom_torsion_atom_site_label_1
_geom_torsion_atom_site_label_2
_geom_torsion_atom_site_label_3
_geom_torsion_atom_site_label_4
_geom_torsion
_geom_torsion_site_symmetry_1
_geom_torsion_site_symmetry_2
_geom_torsion_site_symmetry_3
_geom_torsion_site_symmetry_4
_geom_torsion_publ_flag
Dy1 O1 C53 C54 -172.2(10) . . . . ?
Dy1 O1 C56 C55 161.9(11) . . . . ?
Dy1 O1 C53A C54A -174.0(12) . . . . ?
Dy1 O1 C56A C55A -179.7(10) . . . . ?
Dy1 N3 C16 C2 0.2(5) . . . . ?
Dy1 N3 C17 C18 -67.7(7) . . . . ?
Dy1 N3 C17 C19 53.7(11) . . . . ?
Dy1 N3 C17 C20 174.1(11) . . . . ?
Dy1 N3 C17 C18A -53.3(9) . . . . ?
Dy1 N3 C17 C19A 62.8(16) . . . . ?
Dy1 N3 C17 C20A 179.2(15) . . . . ?
Dy1 N6 C43 C44 -70.1(7) . . . . ?
Dy1 N6 C43 C45 48.2(8) . . . . ?
Dy1 N6 C43 C46 169.5(4) . . . . ?
Dy1 N6 C42 C28 8.0(5) . . . . ?
Dy1 N6 C43A C44A -147.0(12) . . . . ?
Dy1 N6 C43A C45A -27.8(19) . . . . ?
Dy1 N6 C43A C46A 90.9(16) . . . . ?
Dy1 C1 C2 C3 174.9(3) . . . . ?
Dy1 C1 C2 C16 -2.6(5) . . . . ?
Dy1 C27 C28 C29 169.4(3) . . . . ?
Dy1 C27 C28 C42 -10.9(5) . . . . ?
Dy1 C57 Si1 C58 -76.6(6) . . . . ?
Dy1 C57 Si1 C59 44.7(7) . . . . ?
Dy1 C57 Si1 C60 165.0(6) . . . . ?
Dy1 C57 Si1A C58A -67.2(13) . . . . ?
Dy1 C57 Si1A C59A 57.7(16) . . . . ?
Dy1 C57 Si1A C60A 178.2(12) . . . . ?
O1 C53 C54 C55 24(2) . . . . ?
O1 C53A C54A C55A 3(2) . . . . ?
C53 O1 C56 C55 4.5(17) . . . . ?
C53 C54 C55 C56 -20(2) . . . . ?
C54 C55 C56 O1 10(2) . . . . ?
C56 O1 C53 C54 -18.5(18) . . . . ?
N1 C1 C2 C3 -0.2(5) . . . . ?
N1 C1 C2 C16 -177.7(4) . . . . ?
N1 C9 C10 N2 174.5(4) . . . . ?
N2 C11 C12 C13 -59(2) . . . . ?
N2 C11A C12A C13A -58.9(12) . . . . ?
C11 N2 C15 C14 -63.6(19) . . . . ?
C11 N2 C10 C9 79.5(13) . . . . ?
C11 C12 C13 C14 64(2) . . . . ?
C12 C13 C14 C15 -69(2) . . . . ?
C13 C14 C15 N2 70(2) . . . . ?
C15 N2 C11 C12 58(2) . . . . ?
C15 N2 C10 C9 -160.3(13) . . . . ?
N3 C17 C18 C21 175.9(7) . . . . ?
N3 C17 C19 C23 -174.2(12) . . . . ?
N3 C17 C20 C25 -179.5(10) . . . . ?
N3 C17 C18A C21A 171.4(9) . . . . ?
N3 C17 C19A C23A -177.2(15) . . . . ?
N3 C17 C20A C25A 179.9(15) . . . . ?
N4 C35 C36 N5 180.0(6) . . . . ?
N4 C35 C36A N5 161.6(14) . . . . ?
N4 C27 C28 C29 -1.2(5) . . . . ?
N4 C27 C28 C42 178.5(4) . . . . ?
N5 C37 C38 C39 53.3(15) . . . . ?
N5 C37A C38A C39A 78(2) . . . . ?
C35 N4 C27 Dy1 14.0(9) . . . . ?
C35 N4 C27 C28 177.1(4) . . . . ?
C35 N4 C34 C29 -177.0(4) . . . . ?
C35 N4 C34 C33 2.5(8) . . . . ?
C36 N5 C37 C38 -177.2(10) . . . . ?
C36 N5 C41 C40 -176.8(8) . . . . ?
C37 N5 C36 C35 -157.6(9) . . . . ?
C37 N5 C41 C40 58.7(12) . . . . ?
C37 C38 C39 C40 -59.8(15) . . . . ?
C38 C39 C40 C41 60.7(15) . . . . ?
C39 C40 C41 N5 -61.5(14) . . . . ?
C41 N5 C36 C35 76.3(10) . . . . ?
C41 N5 C37 C38 -52.3(13) . . . . ?
N6 C43 C44 C47 173.8(6) . . . . ?
N6 C43 C45 C49 -173.0(7) . . . . ?
N6 C43 C46 C51 -179.5(6) . . . . ?
N6 C43A C44A C47A -169.8(16) . . . . ?
N6 C43A C45A C49A -168.6(16) . . . . ?
N6 C43A C46A C51A -167.2(16) . . . . ?
C43 N6 C42 C28 -177.0(5) . . . . ?
C43 C44 C47 C48 -57.5(9) . . . . ?
C43 C44 C47 C52 61.0(9) . . . . ?
C43 C45 C49 C48 57.8(10) . . . . ?
C43 C45 C49 C50 -61.5(10) . . . . ?
C43 C46 C51 C50 58.1(9) . . . . ?
C43 C46 C51 C52 -61.1(9) . . . . ?
C44 C43 C45 C49 -57.0(9) . . . . ?
C44 C43 C46 C51 60.6(8) . . . . ?
C44 C47 C48 C49 64.7(10) . . . . ?
C44 C47 C52 C51 -64.4(9) . . . . ?
C45 C43 C44 C47 57.6(8) . . . . ?
C45 C43 C46 C51 -58.8(8) . . . . ?
C45 C49 C50 C51 62.5(10) . . . . ?
C46 C43 C44 C47 -60.6(8) . . . . ?
C46 C43 C45 C49 60.9(9) . . . . ?
C46 C51 C52 C47 64.7(9) . . . . ?
C47 C48 C49 C45 -64.1(9) . . . . ?
C47 C48 C49 C50 50.2(11) . . . . ?
C48 C47 C52 C51 49.4(10) . . . . ?
C48 C49 C50 C51 -51.9(11) . . . . ?
C49 C50 C51 C46 -62.2(9) . . . . ?
C49 C50 C51 C52 53.0(10) . . . . ?
C50 C51 C52 C47 -52.0(9) . . . . ?
C52 C47 C48 C49 -49.1(11) . . . . ?
C1 N1 C8 C3 0.5(5) . . . . ?
C1 N1 C8 C7 179.5(5) . . . . ?
C1 N1 C9 C10 99.2(5) . . . . ?
C1 C2 C3 C4 -179.6(5) . . . . ?
C1 C2 C3 C8 0.5(5) . . . . ?
C1 C2 C16 N3 1.8(7) . . . . ?
C2 C3 C4 C5 179.9(5) . . . . ?
C2 C3 C8 N1 -0.6(5) . . . . ?
C2 C3 C8 C7 -179.7(4) . . . . ?
C3 C2 C16 N3 -175.3(4) . . . . ?
C3 C4 C5 C6 0.2(8) . . . . ?
C4 C3 C8 N1 179.5(4) . . . . ?
C4 C3 C8 C7 0.4(7) . . . . ?
C4 C5 C6 C7 -0.2(8) . . . . ?
C5 C6 C7 C8 0.3(8) . . . . ?
C6 C7 C8 N1 -179.3(5) . . . . ?
C6 C7 C8 C3 -0.4(7) . . . . ?
C8 N1 C1 Dy1 -172.5(4) . . . . ?
C8 N1 C1 C2 -0.2(5) . . . . ?
C8 N1 C9 C10 -79.4(5) . . . . ?
C8 C3 C4 C5 -0.2(7) . . . . ?
C9 N1 C1 Dy1 8.8(8) . . . . ?
C9 N1 C1 C2 -178.9(4) . . . . ?
C9 N1 C8 C3 179.2(4) . . . . ?
C9 N1 C8 C7 -1.7(7) . . . . ?
C10 N2 C11 C12 179.7(13) . . . . ?
C10 N2 C15 C14 178.8(11) . . . . ?
C10 N2 C11A C12A -175.2(7) . . . . ?
C10 N2 C15A C14A 176.7(8) . . . . ?
C16 N3 C17 C18 111.9(7) . . . . ?
C16 N3 C17 C19 -126.7(11) . . . . ?
C16 N3 C17 C20 -6.3(12) . . . . ?
C16 N3 C17 C18A 126.3(9) . . . . ?
C16 N3 C17 C19A -117.6(16) . . . . ?
C16 N3 C17 C20A -1.2(15) . . . . ?
C16 C2 C3 C4 -2.2(8) . . . . ?
C16 C2 C3 C8 177.9(4) . . . . ?
C17 N3 C16 C2 -179.5(4) . . . . ?
C17 C18 C21 C22 -56.8(12) . . . . ?
C17 C18 C21 C26 62.5(11) . . . . ?
C17 C19 C23 C22 50.2(18) . . . . ?
C17 C19 C23 C24 -61(2) . . . . ?
C17 C20 C25 C24 63.0(18) . . . . ?
C17 C20 C25 C26 -70.6(18) . . . . ?
C17 C18A C21A C22A -61.5(17) . . . . ?
C17 C18A C21A C26A 59.3(17) . . . . ?
C17 C19A C23A C22A 72(2) . . . . ?
C17 C19A C23A C24A -62(3) . . . . ?
C17 C20A C25A C24A 59(3) . . . . ?
C17 C20A C25A C26A -44(2) . . . . ?
C27 N4 C35 C36 -89.3(7) . . . . ?
C27 N4 C35 C36A -106.5(14) . . . . ?
C27 N4 C34 C29 -1.3(5) . . . . ?
C27 N4 C34 C33 178.1(5) . . . . ?
C27 C28 C29 C30 -177.7(6) . . . . ?
C27 C28 C29 C34 0.4(5) . . . . ?
C27 C28 C42 N6 2.5(7) . . . . ?
C28 C29 C30 C31 178.1(5) . . . . ?
C28 C29 C34 N4 0.5(5) . . . . ?
C28 C29 C34 C33 -179.0(4) . . . . ?
C29 C28 C42 N6 -177.8(4) . . . . ?
C29 C30 C31 C32 -0.1(9) . . . . ?
C30 C29 C34 N4 179.0(4) . . . . ?
C30 C29 C34 C33 -0.5(7) . . . . ?
C30 C31 C32 C33 0.2(10) . . . . ?
C31 C32 C33 C34 -0.5(9) . . . . ?
C32 C33 C34 N4 -178.8(5) . . . . ?
C32 C33 C34 C29 0.6(8) . . . . ?
C34 N4 C35 C36 85.8(7) . . . . ?
C34 N4 C35 C36A 68.6(14) . . . . ?
C34 N4 C27 Dy1 -161.5(5) . . . . ?
C34 N4 C27 C28 1.6(5) . . . . ?
C34 C29 C30 C31 0.2(8) . . . . ?
C42 N6 C43 C44 115.9(6) . . . . ?
C42 N6 C43 C45 -125.8(6) . . . . ?
C42 N6 C43 C46 -4.5(8) . . . . ?
C42 N6 C43A C44A 40.3(19) . . . . ?
C42 N6 C43A C45A 159.4(12) . . . . ?
C42 N6 C43A C46A -81.9(16) . . . . ?
C42 C28 C29 C30 2.6(9) . . . . ?
C42 C28 C29 C34 -179.3(4) . . . . ?
C18 C17 C19 C23 -55.2(18) . . . . ?
C18 C17 C20 C25 59.7(16) . . . . ?
C18 C21 C22 C23 55.6(15) . . . . ?
C18 C21 C26 C25 -67.9(14) . . . . ?
C19 C17 C18 C21 58.5(14) . . . . ?
C19 C17 C20 C25 -60(2) . . . . ?
C19 C23 C24 C25 62.2(18) . . . . ?
C20 C17 C18 C21 -57.1(11) . . . . ?
C20 C17 C19 C23 59(2) . . . . ?
C20 C25 C26 C21 70.2(14) . . . . ?
C21 C22 C23 C19 -53.8(15) . . . . ?
C21 C22 C23 C24 62.0(14) . . . . ?
C22 C21 C26 C25 50.1(15) . . . . ?
C22 C23 C24 C25 -54.1(16) . . . . ?
C23 C24 C25 C20 -62.5(18) . . . . ?
C23 C24 C25 C26 61.7(19) . . . . ?
C24 C25 C26 C21 -54.9(17) . . . . ?
C26 C21 C22 C23 -61.9(15) . . . . ?
C18A C17 C19A C23A -61(2) . . . . ?
C18A C17 C20A C25A 57(2) . . . . ?
C18A C21A C22A C23A 70(2) . . . . ?
C18A C21A C26A C25A -53(2) . . . . ?
C19A C17 C18A C21A 54.1(19) . . . . ?
C19A C17 C20A C25A -62(3) . . . . ?
C19A C23A C24A C25A 58(3) . . . . ?
C20A C17 C18A C21A -64.3(17) . . . . ?
C20A C17 C19A C23A 64(3) . . . . ?
C20A C25A C26A C21A 48(2) . . . . ?
C21A C22A C23A C19A -72.0(19) . . . . ?
C21A C22A C23A C24A 52(3) . . . . ?
C22A C21A C26A C25A 66(2) . . . . ?
C22A C23A C24A C25A -63(3) . . . . ?
C23A C24A C25A C20A -59(3) . . . . ?
C23A C24A C25A C26A 54(2) . . . . ?
C24A C25A C26A C21A -64.6(19) . . . . ?
C26A C21A C22A C23A -49(2) . . . . ?
C43A N6 C42 C28 -178.3(10) . . . . ?
C43A C44A C47A C48A -75(2) . . . . ?
C43A C44A C47A C52A 42(3) . . . . ?
C43A C45A C49A C48A 38(3) . . . . ?
C43A C45A C49A C50A -75(2) . . . . ?
C43A C46A C51A C50A 40(2) . . . . ?
C43A C46A C51A C52A -75(2) . . . . ?
C44A C43A C45A C49A -46(2) . . . . ?
C44A C43A C46A C51A 68(2) . . . . ?
C44A C47A C48A C49A 64(2) . . . . ?
C44A C47A C52A C51A -56(2) . . . . ?
C45A C43A C44A C47A 69(2) . . . . ?
C45A C43A C46A C51A -47(2) . . . . ?
C45A C49A C50A C51A 64(2) . . . . ?
C46A C43A C44A C47A -47(2) . . . . ?
C46A C43A C45A C49A 71(2) . . . . ?
C46A C51A C52A C47A 67.6(19) . . . . ?
C47A C48A C49A C45A -51(3) . . . . ?
C47A C48A C49A C50A 53(2) . . . . ?
C48A C47A C52A C51A 53(2) . . . . ?
C48A C49A C50A C51A -53(2) . . . . ?
C49A C50A C51A C46A -56(2) . . . . ?
C49A C50A C51A C52A 53(2) . . . . ?
C50A C51A C52A C47A -53(2) . . . . ?
C52A C47A C48A C49A -55(2) . . . . ?
C11A N2 C10 C9 64.4(9) . . . . ?
C11A N2 C15A C14A -58.3(11) . . . . ?
C11A C12A C13A C14A 48.5(14) . . . . ?
C12A C13A C14A C15A -44.0(15) . . . . ?
C13A C14A C15A N2 48.9(15) . . . . ?
C15A N2 C10 C9 -173.1(8) . . . . ?
C15A N2 C11A C12A 62.9(10) . . . . ?
C36A N5 C37A C38A 156(2) . . . . ?
C36A N5 C41A C40A -177.8(16) . . . . ?
C37A N5 C36A C35 -171(2) . . . . ?
C37A N5 C41A C40A 69(2) . . . . ?
C37A C38A C39A C40A -68(2) . . . . ?
C38A C39A C40A C41A 67(3) . . . . ?
C39A C40A C41A N5 -68(3) . . . . ?
C41A N5 C36A C35 76(3) . . . . ?
C41A N5 C37A C38A -79(2) . . . . ?
C53A O1 C56A C55A 22.9(17) . . . . ?
C53A C54A C55A C56A 11(2) . . . . ?
C54A C55A C56A O1 -22(2) . . . . ?
C56A O1 C53A C54A -16.9(19) . . . . ?
C66 C65 C64 C63 -145(3) . . . . ?
C65 C64 C63 C62 -114(2) . . . . ?
C64 C63 C62 C61 174(3) . . . . ?
